data_4084142
loop_
_publ_author_name
'Kure, Bunsho'
'Sano, Mikie'
'Nakajima, Takayuki'
'Tanase, Tomoaki'

_publ_section_title
;
 Systematic Heterodinuclear Complexes with MM&#x2032;(\m-meppp) Centers
 That Tune the Properties of a Nesting Hydride (M = Ni, Pd, Pt; M&#x2032;
 = Rh, Ir; H2meppp =meso-1,3-Bis[(mercaptoethyl)phenylphosphino]propane)
;
_journal_issue 15
_journal_name_full Organometallics
_journal_page_first 3950
_journal_paper_doi 10.1021/om500410f
_journal_volume 33
_journal_year 2014
_chemical_formula_moiety 'C37 H45 N Ni O3.50 P2 Rh S2'
_chemical_formula_sum 'C37 H45 N Ni O3.5 P2 Rh S2'
_chemical_formula_weight 847.44
_space_group_IT_number 14
_symmetry_cell_setting monoclinic
_symmetry_Int_Tables_number 14
_symmetry_space_group_name_Hall '-P 2ybc'
_symmetry_space_group_name_H-M 'P 1 21/c 1'
_atom_sites_solution_hydrogens geom
_atom_sites_solution_primary direct
_atom_sites_solution_secondary difmap
_cell_angle_alpha 90.0000
_cell_angle_beta 109.472(3)
_cell_angle_gamma 90.0000
_cell_formula_units_Z 8
_cell_length_a 26.160(3)
_cell_length_b 16.3544(11)
_cell_length_c 18.3093(14)
_cell_measurement_reflns_used 16494
_cell_measurement_temperature 153
_cell_measurement_theta_max 27.64
_cell_measurement_theta_min 3.02
_cell_volume 7385.3(11)
_computing_cell_refinement CrystalClear
_computing_data_collection 'CrystalClear (Rigaku Inc., 2008)'
_computing_data_reduction CrystalClear
_computing_molecular_graphics 'CrystalStructure 4.0'
_computing_publication_material 'CrystalStructure 4.0 (Rigaku, 2010)'
_computing_structure_refinement 'SHELXL97 (Sheldrick, 2008)'
_computing_structure_solution SIR97
_diffrn_ambient_temperature 153
_diffrn_detector_area_resol_mean 7.111
_diffrn_measured_fraction_theta_full 0.991
_diffrn_measured_fraction_theta_max 0.991
_diffrn_measurement_device_type 'Rigaku Saturn724'
_diffrn_measurement_method \w
_diffrn_radiation_type 'Mo K\a'
_diffrn_radiation_wavelength 0.71075
_diffrn_reflns_av_R_equivalents 0.0414
_diffrn_reflns_limit_h_max 33
_diffrn_reflns_limit_h_min -33
_diffrn_reflns_limit_k_max 21
_diffrn_reflns_limit_k_min -21
_diffrn_reflns_limit_l_max 23
_diffrn_reflns_limit_l_min -23
_diffrn_reflns_number 63972
_diffrn_reflns_theta_full 27.50
_diffrn_reflns_theta_max 27.50
_diffrn_standards_number 0
_exptl_absorpt_coefficient_mu 1.194
_exptl_absorpt_correction_T_max 0.976
_exptl_absorpt_correction_T_min 0.828
_exptl_absorpt_correction_type multi-scan
_exptl_absorpt_process_details 'REQAB (Rigaku, 1998)'
_exptl_crystal_colour orange
_exptl_crystal_density_diffrn 1.524
_exptl_crystal_density_method 'not measured'
_exptl_crystal_description block
_exptl_crystal_F_000 3496.00
_exptl_crystal_size_max 0.050
_exptl_crystal_size_mid 0.050
_exptl_crystal_size_min 0.020
_refine_diff_density_max 4.410
_refine_diff_density_min -2.410
_refine_ls_extinction_method none
_refine_ls_goodness_of_fit_ref 1.035
_refine_ls_hydrogen_treatment constr
_refine_ls_number_parameters 883
_refine_ls_number_reflns 16812
_refine_ls_number_restraints 0
_refine_ls_R_factor_gt 0.0687
_refine_ls_shift/su_max 0.001
_refine_ls_structure_factor_coef Fsqd
_refine_ls_weighting_details 'w = 1/[\s^2^(Fo^2^)+(0.0505P)^2^+53.1712P] where P=(Fo^2^+2Fc^2^)/3'
_refine_ls_weighting_scheme calc
_refine_ls_wR_factor_ref 0.1660
_reflns_number_gt 12946
_reflns_number_total 16812
_reflns_threshold_expression F^2^>2.0\s(F^2^)
_cod_data_source_file om500410f_si_003.cif
_cod_data_source_block complex[10a]NO3
_cod_depositor_comments 'Adding full bibliography for 4084138--4084152.cif.'
_cod_original_formula_sum 'C37 H45 N Ni O3.50 P2 Rh S2'
_cod_database_code 4084142

loop_
_symmetry_equiv_pos_site_id
_symmetry_equiv_pos_as_xyz
1 +X,+Y,+Z
2 -X,1/2+Y,1/2-Z
3 -X,-Y,-Z
4 +X,1/2-Y,1/2+Z

loop_
_atom_site_label
_atom_site_type_symbol
_atom_site_fract_x
_atom_site_fract_y
_atom_site_fract_z
_atom_site_U_iso_or_equiv
_atom_site_adp_type
_atom_site_occupancy
_atom_site_symmetry_multiplicity
_atom_site_calc_flag
_atom_site_refinement_flags
Rh1 Rh 0.070601(16) 0.51950(2) 0.31696(2) 0.02640(10) Uani 1.0 4 d .
Rh2 Rh 0.421219(18) 0.30112(3) 0.19654(3) 0.03511(12) Uani 1.0 4 d .
Ni1 Ni 0.18506(3) 0.55185(4) 0.41123(4) 0.02571(15) Uani 1.0 4 d .
Ni2 Ni 0.31422(3) 0.32998(4) 0.07652(5) 0.0410(2) Uani 1.0 4 d .
S1 S 0.12459(6) 0.48462(9) 0.44690(8) 0.0338(3) Uani 1.0 4 d .
S2 S 0.15567(5) 0.48287(8) 0.30146(8) 0.0302(3) Uani 1.0 4 d .
S3 S 0.38881(7) 0.28320(11) 0.05762(11) 0.0527(5) Uani 1.0 4 d .
S4 S 0.33225(6) 0.24853(9) 0.17798(12) 0.0520(5) Uani 1.0 4 d .
P1 P 0.19797(6) 0.63088(8) 0.50898(8) 0.0284(3) Uani 1.0 4 d .
P2 P 0.24559(5) 0.60794(8) 0.37303(8) 0.0274(3) Uani 1.0 4 d .
P3 P 0.30034(6) 0.40171(9) -0.02600(10) 0.0394(4) Uani 1.0 4 d .
P4 P 0.25234(6) 0.38898(9) 0.11056(9) 0.0373(4) Uani 1.0 4 d .
O1 O 0.1101(3) 0.9075(4) 0.5463(3) 0.0728(18) Uani 1.0 4 d .
O2 O 0.0670(3) 0.8024(4) 0.5662(5) 0.090(3) Uani 1.0 4 d .
O3 O 0.1534(3) 0.8068(4) 0.6150(4) 0.0709(16) Uani 1.0 4 d .
O4 O 0.3672(9) 0.6079(18) -0.0757(10) 0.153(11) Uani 0.5000 4 d .
O5 O 0.3553(4) 0.6750(6) -0.0922(6) 0.040(3) Uani 0.5000 4 d .
O6 O 0.4086(14) 0.7212(12) -0.0476(18) 0.170(14) Uani 0.5000 4 d .
O7 O 0.4372(4) 0.7033(8) -0.0273(8) 0.046(3) Uani 0.5000 4 d .
O8 O 0.4486(6) 0.6170(13) -0.0073(9) 0.105(6) Uani 0.5000 4 d .
O9 O 0.4135(5) 0.5785(5) -0.0547(6) 0.041(2) Uani 0.5000 4 d .
O10 O 0.4818(6) 0.0382(9) 0.4432(7) 0.197(6) Uani 1.0 4 d .
N1 N 0.1097(3) 0.8397(4) 0.5750(4) 0.0479(14) Uani 1.0 4 d .
N2 N 0.4032(3) 0.6507(4) -0.0533(4) 0.0433(13) Uani 1.0 4 d .
C1 C -0.0096(2) 0.5507(4) 0.2354(3) 0.0299(11) Uani 1.0 4 d .
C2 C 0.0141(2) 0.4896(4) 0.2022(4) 0.0322(12) Uani 1.0 4 d .
C3 C 0.0214(2) 0.4173(4) 0.2501(4) 0.0369(13) Uani 1.0 4 d .
C4 C 0.0030(3) 0.4359(4) 0.3128(4) 0.0424(15) Uani 1.0 4 d .
C5 C -0.0141(3) 0.5193(4) 0.3066(4) 0.0386(13) Uani 1.0 4 d .
C6 C -0.0284(3) 0.6327(4) 0.2013(4) 0.0461(16) Uani 1.0 4 d .
C7 C 0.0243(3) 0.4955(5) 0.1269(4) 0.0466(16) Uani 1.0 4 d .
C8 C 0.0425(3) 0.3373(4) 0.2333(6) 0.063(3) Uani 1.0 4 d .
C9 C 0.0022(3) 0.3772(6) 0.3762(5) 0.071(3) Uani 1.0 4 d .
C10 C -0.0388(3) 0.5648(6) 0.3574(5) 0.060(2) Uani 1.0 4 d .
C11 C 0.1114(3) 0.5484(5) 0.5213(4) 0.0441(15) Uani 1.0 4 d .
C12 C 0.1318(3) 0.6358(4) 0.5222(4) 0.0378(13) Uani 1.0 4 d .
C13 C 0.2181(3) 0.7356(4) 0.5012(4) 0.0321(12) Uani 1.0 4 d .
C14 C 0.2672(3) 0.7430(4) 0.4732(4) 0.0334(12) Uani 1.0 4 d .
C15 C 0.2548(3) 0.7175(4) 0.3880(4) 0.0355(13) Uani 1.0 4 d .
C16 C 0.2268(3) 0.5895(4) 0.2680(3) 0.0342(12) Uani 1.0 4 d .
C17 C 0.1685(3) 0.5596(4) 0.2359(3) 0.0356(13) Uani 1.0 4 d .
C18 C 0.2448(3) 0.5930(4) 0.6003(3) 0.0321(12) Uani 1.0 4 d .
C19 C 0.2494(3) 0.6319(4) 0.6696(4) 0.0370(13) Uani 1.0 4 d .
C20 C 0.2865(3) 0.6032(4) 0.7385(4) 0.0449(15) Uani 1.0 4 d .
C21 C 0.3192(3) 0.5373(5) 0.7384(4) 0.0517(18) Uani 1.0 4 d .
C22 C 0.3145(3) 0.4974(5) 0.6702(4) 0.0559(19) Uani 1.0 4 d .
C23 C 0.2774(3) 0.5250(4) 0.6013(4) 0.0461(15) Uani 1.0 4 d .
C24 C 0.3125(3) 0.5620(4) 0.4150(4) 0.0331(12) Uani 1.0 4 d .
C25 C 0.3605(3) 0.6082(5) 0.4345(4) 0.0416(14) Uani 1.0 4 d .
C26 C 0.4100(3) 0.5691(6) 0.4639(4) 0.0554(19) Uani 1.0 4 d .
C27 C 0.4127(3) 0.4862(6) 0.4746(5) 0.058(2) Uani 1.0 4 d .
C28 C 0.3660(3) 0.4398(5) 0.4553(5) 0.0564(19) Uani 1.0 4 d .
C29 C 0.3158(3) 0.4776(4) 0.4253(4) 0.0446(15) Uani 1.0 4 d .
C30 C 0.0934(2) 0.6376(4) 0.3267(3) 0.0302(11) Uani 1.0 4 d .
C31 C 0.1003(3) 0.7097(4) 0.3217(4) 0.0321(12) Uani 1.0 4 d .
C32 C 0.1102(2) 0.7961(3) 0.3178(3) 0.0294(11) Uani 1.0 4 d .
C33 C 0.1007(2) 0.8494(3) 0.3716(3) 0.0285(11) Uani 1.0 4 d .
C34 C 0.1121(2) 0.9323(4) 0.3698(4) 0.0325(12) Uani 1.0 4 d .
C35 C 0.1333(3) 0.9627(4) 0.3150(4) 0.0368(13) Uani 1.0 4 d .
C36 C 0.1431(3) 0.9107(4) 0.2620(4) 0.0393(14) Uani 1.0 4 d .
C37 C 0.1312(3) 0.8275(4) 0.2626(4) 0.0341(12) Uani 1.0 4 d .
C38 C 0.4945(3) 0.3356(4) 0.2905(4) 0.0372(13) Uani 1.0 4 d .
C39 C 0.4700(2) 0.2688(4) 0.3149(4) 0.0393(14) Uani 1.0 4 d .
C40 C 0.4698(3) 0.1995(4) 0.2659(5) 0.055(2) Uani 1.0 4 d .
C41 C 0.4934(3) 0.2243(4) 0.2111(5) 0.0509(18) Uani 1.0 4 d .
C42 C 0.5075(3) 0.3102(4) 0.2235(4) 0.0392(13) Uani 1.0 4 d .
C43 C 0.5069(3) 0.4177(5) 0.3277(4) 0.0515(17) Uani 1.0 4 d .
C44 C 0.4522(3) 0.2679(7) 0.3850(5) 0.076(3) Uani 1.0 4 d .
C45 C 0.4506(3) 0.1147(5) 0.2768(8) 0.102(5) Uani 1.0 4 d .
C46 C 0.5032(4) 0.1719(6) 0.1499(6) 0.084(4) Uani 1.0 4 d .
C47 C 0.5355(3) 0.3621(5) 0.1817(4) 0.0535(18) Uani 1.0 4 d .
C48 C 0.4092(3) 0.3747(5) 0.0119(4) 0.0499(16) Uani 1.0 4 d .
C49 C 0.3625(3) 0.4012(5) -0.0554(5) 0.0545(18) Uani 1.0 4 d .
C50 C 0.2824(3) 0.5086(4) -0.0210(4) 0.0395(14) Uani 1.0 4 d .
C51 C 0.2331(3) 0.5199(4) 0.0053(4) 0.0395(14) Uani 1.0 4 d .
C52 C 0.2440(3) 0.4978(4) 0.0910(4) 0.0367(13) Uani 1.0 4 d .
C53 C 0.2766(3) 0.3808(4) 0.2164(4) 0.0446(15) Uani 1.0 4 d .
C54 C 0.2987(3) 0.2947(5) 0.2403(5) 0.0562(19) Uani 1.0 4 d .
C55 C 0.2481(3) 0.3608(4) -0.1102(4) 0.0344(12) Uani 1.0 4 d .
C56 C 0.2373(3) 0.3963(4) -0.1832(4) 0.0447(15) Uani 1.0 4 d .
C57 C 0.1982(3) 0.3627(5) -0.2474(4) 0.0499(16) Uani 1.0 4 d .
C58 C 0.1697(3) 0.2936(5) -0.2401(4) 0.0509(17) Uani 1.0 4 d .
C59 C 0.1805(3) 0.2579(5) -0.1682(4) 0.0524(17) Uani 1.0 4 d .
C60 C 0.2195(3) 0.2905(4) -0.1038(4) 0.0437(14) Uani 1.0 4 d .
C61 C 0.1842(3) 0.3441(4) 0.0752(4) 0.0367(13) Uani 1.0 4 d .
C62 C 0.1374(3) 0.3917(4) 0.0537(4) 0.0393(13) Uani 1.0 4 d .
C63 C 0.0864(3) 0.3546(4) 0.0274(4) 0.0441(15) Uani 1.0 4 d .
C64 C 0.0817(3) 0.2706(5) 0.0233(4) 0.0468(16) Uani 1.0 4 d .
C65 C 0.1279(3) 0.2227(4) 0.0442(4) 0.0465(16) Uani 1.0 4 d .
C66 C 0.1793(3) 0.2592(4) 0.0693(4) 0.0377(13) Uani 1.0 4 d .
C67 C 0.3956(3) 0.4185(4) 0.1835(4) 0.0365(13) Uani 1.0 4 d .
C68 C 0.3897(3) 0.4900(4) 0.1828(4) 0.0366(13) Uani 1.0 4 d .
C69 C 0.3826(2) 0.5783(4) 0.1800(4) 0.0320(12) Uani 1.0 4 d .
C70 C 0.3974(3) 0.6264(4) 0.1276(4) 0.0340(12) Uani 1.0 4 d .
C71 C 0.3888(3) 0.7103(4) 0.1237(4) 0.0375(13) Uani 1.0 4 d .
C72 C 0.3653(3) 0.7473(4) 0.1719(4) 0.0421(15) Uani 1.0 4 d .
C73 C 0.3510(3) 0.7010(4) 0.2260(4) 0.0421(14) Uani 1.0 4 d .
C74 C 0.3595(3) 0.6176(4) 0.2297(4) 0.0376(13) Uani 1.0 4 d .
H6A H -0.0568 0.6259 0.1509 0.0553 Uiso 1.0 4 calc R
H6B H 0.0021 0.6627 0.1947 0.0553 Uiso 1.0 4 calc R
H6C H -0.0430 0.6633 0.2361 0.0553 Uiso 1.0 4 calc R
H7A H 0.0490 0.5412 0.1288 0.0559 Uiso 1.0 4 calc R
H7B H -0.0101 0.5047 0.0849 0.0559 Uiso 1.0 4 calc R
H7C H 0.0407 0.4445 0.1174 0.0559 Uiso 1.0 4 calc R
H8A H 0.0147 0.2952 0.2261 0.0762 Uiso 1.0 4 calc R
H8B H 0.0748 0.3221 0.2768 0.0762 Uiso 1.0 4 calc R
H8C H 0.0520 0.3420 0.1860 0.0762 Uiso 1.0 4 calc R
H9A H -0.0350 0.3715 0.3765 0.0851 Uiso 1.0 4 calc R
H9B H 0.0253 0.3984 0.4264 0.0851 Uiso 1.0 4 calc R
H9C H 0.0157 0.3237 0.3668 0.0851 Uiso 1.0 4 calc R
H10A H -0.0137 0.5647 0.4108 0.0722 Uiso 1.0 4 calc R
H10B H -0.0728 0.5383 0.3556 0.0722 Uiso 1.0 4 calc R
H10C H -0.0462 0.6213 0.3391 0.0722 Uiso 1.0 4 calc R
H11A H 0.0719 0.5496 0.5119 0.0529 Uiso 1.0 4 calc R
H11B H 0.1292 0.5234 0.5727 0.0529 Uiso 1.0 4 calc R
H12A H 0.1351 0.6624 0.5721 0.0453 Uiso 1.0 4 calc R
H12B H 0.1061 0.6679 0.4799 0.0453 Uiso 1.0 4 calc R
H13A H 0.1870 0.7653 0.4646 0.0385 Uiso 1.0 4 calc R
H13B H 0.2269 0.7622 0.5525 0.0385 Uiso 1.0 4 calc R
H14A H 0.2969 0.7084 0.5064 0.0401 Uiso 1.0 4 calc R
H14B H 0.2800 0.8004 0.4795 0.0401 Uiso 1.0 4 calc R
H15A H 0.2850 0.7355 0.3706 0.0426 Uiso 1.0 4 calc R
H15B H 0.2215 0.7458 0.3557 0.0426 Uiso 1.0 4 calc R
H16A H 0.2307 0.6407 0.2415 0.0410 Uiso 1.0 4 calc R
H16B H 0.2513 0.5481 0.2582 0.0410 Uiso 1.0 4 calc R
H17A H 0.1618 0.5351 0.1841 0.0427 Uiso 1.0 4 calc R
H17B H 0.1434 0.6063 0.2302 0.0427 Uiso 1.0 4 calc R
H19 H 0.2273 0.6779 0.6700 0.0444 Uiso 1.0 4 calc R
H20 H 0.2894 0.6294 0.7860 0.0539 Uiso 1.0 4 calc R
H21 H 0.3451 0.5193 0.7856 0.0621 Uiso 1.0 4 calc R
H22 H 0.3366 0.4512 0.6704 0.0671 Uiso 1.0 4 calc R
H23 H 0.2740 0.4974 0.5543 0.0553 Uiso 1.0 4 calc R
H25 H 0.3589 0.6658 0.4275 0.0499 Uiso 1.0 4 calc R
H26 H 0.4425 0.6002 0.4769 0.0665 Uiso 1.0 4 calc R
H27 H 0.4470 0.4603 0.4954 0.0700 Uiso 1.0 4 calc R
H28 H 0.3682 0.3823 0.4626 0.0677 Uiso 1.0 4 calc R
H29 H 0.2836 0.4458 0.4118 0.0535 Uiso 1.0 4 calc R
H33 H 0.0864 0.8290 0.4094 0.0342 Uiso 1.0 4 calc R
H34 H 0.1053 0.9683 0.4062 0.0390 Uiso 1.0 4 calc R
H35 H 0.1411 1.0194 0.3142 0.0442 Uiso 1.0 4 calc R
H36 H 0.1580 0.9315 0.2249 0.0471 Uiso 1.0 4 calc R
H37 H 0.1373 0.7920 0.2252 0.0410 Uiso 1.0 4 calc R
H43A H 0.5437 0.4176 0.3653 0.0618 Uiso 1.0 4 calc R
H43B H 0.4809 0.4301 0.3542 0.0618 Uiso 1.0 4 calc R
H43C H 0.5041 0.4592 0.2880 0.0618 Uiso 1.0 4 calc R
H44A H 0.4252 0.3109 0.3801 0.0911 Uiso 1.0 4 calc R
H44B H 0.4837 0.2777 0.4316 0.0911 Uiso 1.0 4 calc R
H44C H 0.4363 0.2145 0.3891 0.0911 Uiso 1.0 4 calc R
H45A H 0.4811 0.0765 0.2891 0.1222 Uiso 1.0 4 calc R
H45B H 0.4223 0.0973 0.2291 0.1222 Uiso 1.0 4 calc R
H45C H 0.4358 0.1153 0.3195 0.1222 Uiso 1.0 4 calc R
H46A H 0.4685 0.1503 0.1157 0.1004 Uiso 1.0 4 calc R
H46B H 0.5271 0.1264 0.1745 0.1004 Uiso 1.0 4 calc R
H46C H 0.5202 0.2047 0.1196 0.1004 Uiso 1.0 4 calc R
H47A H 0.5713 0.3778 0.2172 0.0642 Uiso 1.0 4 calc R
H47B H 0.5139 0.4113 0.1622 0.0642 Uiso 1.0 4 calc R
H47C H 0.5397 0.3313 0.1381 0.0642 Uiso 1.0 4 calc R
H48A H 0.4205 0.4197 0.0501 0.0599 Uiso 1.0 4 calc R
H48B H 0.4402 0.3606 -0.0053 0.0599 Uiso 1.0 4 calc R
H49A H 0.3575 0.3632 -0.0993 0.0654 Uiso 1.0 4 calc R
H49B H 0.3692 0.4567 -0.0719 0.0654 Uiso 1.0 4 calc R
H50A H 0.3138 0.5377 0.0156 0.0474 Uiso 1.0 4 calc R
H50B H 0.2747 0.5338 -0.0727 0.0474 Uiso 1.0 4 calc R
H51A H 0.2031 0.4855 -0.0275 0.0473 Uiso 1.0 4 calc R
H51B H 0.2212 0.5777 -0.0031 0.0473 Uiso 1.0 4 calc R
H52A H 0.2134 0.5178 0.1065 0.0440 Uiso 1.0 4 calc R
H52B H 0.2772 0.5265 0.1232 0.0440 Uiso 1.0 4 calc R
H53A H 0.3055 0.4217 0.2389 0.0536 Uiso 1.0 4 calc R
H53B H 0.2465 0.3922 0.2363 0.0536 Uiso 1.0 4 calc R
H54A H 0.2683 0.2589 0.2409 0.0674 Uiso 1.0 4 calc R
H54B H 0.3248 0.2969 0.2938 0.0674 Uiso 1.0 4 calc R
H56 H 0.2567 0.4436 -0.1890 0.0537 Uiso 1.0 4 calc R
H57 H 0.1910 0.3874 -0.2969 0.0599 Uiso 1.0 4 calc R
H58 H 0.1429 0.2710 -0.2842 0.0611 Uiso 1.0 4 calc R
H59 H 0.1611 0.2105 -0.1629 0.0628 Uiso 1.0 4 calc R
H60 H 0.2268 0.2649 -0.0547 0.0524 Uiso 1.0 4 calc R
H62 H 0.1401 0.4496 0.0571 0.0471 Uiso 1.0 4 calc R
H63 H 0.0547 0.3875 0.0121 0.0529 Uiso 1.0 4 calc R
H64 H 0.0469 0.2457 0.0062 0.0562 Uiso 1.0 4 calc R
H65 H 0.1248 0.1649 0.0416 0.0558 Uiso 1.0 4 calc R
H66 H 0.2109 0.2261 0.0822 0.0453 Uiso 1.0 4 calc R
H70 H 0.4137 0.6014 0.0940 0.0408 Uiso 1.0 4 calc R
H71 H 0.3992 0.7422 0.0876 0.0450 Uiso 1.0 4 calc R
H72 H 0.3589 0.8046 0.1684 0.0505 Uiso 1.0 4 calc R
H73 H 0.3355 0.7267 0.2602 0.0505 Uiso 1.0 4 calc R
H74 H 0.3495 0.5862 0.2665 0.0452 Uiso 1.0 4 calc R

loop_
_atom_site_aniso_label
_atom_site_aniso_U_11
_atom_site_aniso_U_22
_atom_site_aniso_U_33
_atom_site_aniso_U_12
_atom_site_aniso_U_13
_atom_site_aniso_U_23
Rh1 0.0265(2) 0.02322(19) 0.0279(2) -0.00415(14) 0.00707(16) 0.00181(15)
Rh2 0.0309(3) 0.0245(2) 0.0394(3) 0.00146(16) -0.00224(18) 0.00146(18)
Ni1 0.0254(3) 0.0251(3) 0.0247(4) -0.0041(3) 0.0058(3) 0.0005(3)
Ni2 0.0295(4) 0.0273(4) 0.0518(5) 0.0064(3) -0.0058(4) -0.0073(4)
S1 0.0331(7) 0.0359(7) 0.0299(7) -0.0099(6) 0.0075(6) 0.0060(6)
S2 0.0300(7) 0.0281(6) 0.0303(7) -0.0041(5) 0.0070(6) -0.0042(5)
S3 0.0444(9) 0.0500(10) 0.0513(10) 0.0198(8) -0.0007(8) -0.0159(8)
S4 0.0315(8) 0.0293(7) 0.0780(13) -0.0007(6) -0.0048(8) 0.0094(8)
P1 0.0290(7) 0.0284(7) 0.0259(7) -0.0020(5) 0.0066(6) 0.0006(5)
P2 0.0261(7) 0.0287(7) 0.0260(7) -0.0051(5) 0.0068(6) 0.0007(5)
P3 0.0246(7) 0.0294(7) 0.0584(10) 0.0030(6) 0.0061(7) -0.0066(7)
P4 0.0315(8) 0.0289(7) 0.0405(9) 0.0023(6) -0.0027(7) -0.0021(6)
O1 0.130(6) 0.050(3) 0.045(3) -0.015(4) 0.038(4) -0.004(3)
O2 0.066(4) 0.067(4) 0.149(7) -0.018(4) 0.051(5) -0.021(4)
O3 0.072(4) 0.074(4) 0.061(4) 0.015(3) 0.014(3) -0.027(3)
O4 0.138(18) 0.27(3) 0.071(11) -0.14(2) 0.064(12) -0.074(16)
O5 0.032(5) 0.039(5) 0.047(6) 0.011(4) 0.009(4) -0.001(5)
O6 0.33(4) 0.052(10) 0.22(3) 0.040(18) 0.22(3) 0.035(14)
O7 0.038(5) 0.050(8) 0.051(6) -0.014(5) 0.015(5) -0.025(6)
O8 0.072(10) 0.183(18) 0.077(10) 0.057(11) 0.048(8) 0.039(11)
O9 0.041(5) 0.026(4) 0.057(6) 0.008(4) 0.018(5) 0.002(4)
O10 0.220(14) 0.204(14) 0.158(11) -0.050(11) 0.049(10) 0.004(10)
N1 0.059(4) 0.046(4) 0.046(4) -0.004(3) 0.027(3) -0.015(3)
N2 0.045(4) 0.043(3) 0.049(4) 0.005(3) 0.027(3) -0.002(3)
C1 0.031(3) 0.029(3) 0.029(3) -0.001(2) 0.009(3) 0.001(2)
C2 0.028(3) 0.027(3) 0.037(3) -0.003(2) 0.003(3) -0.001(3)
C3 0.022(3) 0.027(3) 0.052(4) -0.005(2) 0.001(3) 0.005(3)
C4 0.028(3) 0.051(4) 0.041(4) -0.015(3) 0.001(3) 0.019(3)
C5 0.026(3) 0.055(4) 0.033(3) -0.004(3) 0.009(3) -0.002(3)
C6 0.047(4) 0.031(3) 0.053(4) 0.007(3) 0.007(3) 0.002(3)
C7 0.035(4) 0.067(5) 0.037(4) -0.007(3) 0.010(3) -0.014(3)
C8 0.039(4) 0.027(3) 0.100(7) -0.001(3) -0.010(4) -0.015(4)
C9 0.047(4) 0.083(6) 0.066(5) -0.033(4) -0.003(4) 0.039(5)
C10 0.039(4) 0.097(6) 0.049(5) -0.001(4) 0.021(4) -0.018(4)
C11 0.042(4) 0.062(4) 0.029(3) -0.011(3) 0.013(3) -0.004(3)
C12 0.030(3) 0.054(4) 0.033(3) 0.003(3) 0.015(3) -0.003(3)
C13 0.038(3) 0.027(3) 0.029(3) 0.001(3) 0.009(3) -0.002(2)
C14 0.041(3) 0.026(3) 0.030(3) -0.005(3) 0.008(3) -0.002(2)
C15 0.039(3) 0.027(3) 0.037(3) -0.009(3) 0.008(3) 0.003(3)
C16 0.033(3) 0.044(3) 0.026(3) -0.007(3) 0.010(3) -0.001(3)
C17 0.037(3) 0.044(4) 0.024(3) -0.007(3) 0.008(3) 0.003(3)
C18 0.034(3) 0.032(3) 0.027(3) -0.007(3) 0.006(3) 0.004(2)
C19 0.042(4) 0.043(4) 0.028(3) -0.009(3) 0.014(3) 0.000(3)
C20 0.050(4) 0.052(4) 0.031(3) -0.017(3) 0.011(3) 0.001(3)
C21 0.047(4) 0.063(5) 0.034(4) -0.012(4) -0.001(3) 0.016(3)
C22 0.059(5) 0.055(4) 0.044(4) 0.016(4) 0.004(4) 0.007(4)
C23 0.054(4) 0.043(4) 0.035(4) 0.006(3) 0.005(3) 0.002(3)
C24 0.028(3) 0.042(3) 0.028(3) -0.000(3) 0.009(3) 0.001(3)
C25 0.035(3) 0.061(4) 0.028(3) -0.008(3) 0.010(3) 0.000(3)
C26 0.030(4) 0.097(6) 0.035(4) -0.006(4) 0.005(3) 0.005(4)
C27 0.032(4) 0.097(7) 0.045(4) 0.016(4) 0.012(3) 0.008(4)
C28 0.054(5) 0.060(5) 0.058(5) 0.023(4) 0.023(4) 0.015(4)
C29 0.038(4) 0.047(4) 0.050(4) 0.004(3) 0.016(3) 0.009(3)
C30 0.030(3) 0.032(3) 0.028(3) -0.005(2) 0.010(3) -0.000(2)
C31 0.033(3) 0.031(3) 0.031(3) 0.001(3) 0.008(3) 0.002(3)
C32 0.025(3) 0.028(3) 0.032(3) 0.001(2) 0.005(2) 0.006(2)
C33 0.023(3) 0.032(3) 0.027(3) -0.001(2) 0.004(2) 0.004(2)
C34 0.027(3) 0.028(3) 0.037(3) 0.001(2) 0.003(3) -0.001(3)
C35 0.032(3) 0.025(3) 0.048(4) -0.001(2) 0.005(3) 0.006(3)
C36 0.039(3) 0.037(3) 0.044(4) 0.002(3) 0.017(3) 0.014(3)
C37 0.035(3) 0.034(3) 0.034(3) 0.005(3) 0.012(3) 0.004(3)
C38 0.031(3) 0.043(4) 0.031(3) -0.006(3) 0.001(3) 0.007(3)
C39 0.020(3) 0.052(4) 0.042(4) -0.002(3) 0.005(3) 0.021(3)
C40 0.023(3) 0.039(4) 0.086(6) -0.002(3) -0.004(3) 0.022(4)
C41 0.026(3) 0.042(4) 0.066(5) 0.009(3) -0.009(3) -0.001(4)
C42 0.028(3) 0.049(4) 0.037(3) -0.002(3) 0.005(3) 0.004(3)
C43 0.052(4) 0.059(5) 0.038(4) -0.016(4) 0.007(3) -0.008(3)
C44 0.045(4) 0.120(8) 0.062(5) 0.001(5) 0.018(4) 0.057(6)
C45 0.036(4) 0.045(5) 0.193(12) -0.002(4) -0.004(6) 0.051(6)
C46 0.051(5) 0.067(6) 0.102(8) 0.030(4) -0.016(5) -0.026(5)
C47 0.055(5) 0.067(5) 0.043(4) -0.000(4) 0.021(4) 0.011(4)
C48 0.045(4) 0.057(4) 0.050(4) -0.001(3) 0.019(4) -0.005(4)
C49 0.033(4) 0.054(4) 0.077(6) 0.001(3) 0.020(4) -0.002(4)
C50 0.034(3) 0.027(3) 0.053(4) 0.001(3) 0.008(3) -0.006(3)
C51 0.036(3) 0.027(3) 0.045(4) 0.004(3) 0.000(3) -0.002(3)
C52 0.032(3) 0.030(3) 0.041(4) 0.003(3) 0.003(3) -0.006(3)
C53 0.039(4) 0.044(4) 0.042(4) -0.002(3) 0.001(3) 0.001(3)
C54 0.040(4) 0.056(5) 0.062(5) -0.000(3) 0.003(4) 0.022(4)
C55 0.027(3) 0.034(3) 0.046(4) 0.001(2) 0.016(3) -0.007(3)
C56 0.049(4) 0.035(3) 0.056(4) 0.003(3) 0.027(4) -0.003(3)
C57 0.057(5) 0.055(4) 0.043(4) 0.008(4) 0.023(4) -0.007(3)
C58 0.048(4) 0.062(5) 0.043(4) -0.002(4) 0.017(3) -0.019(4)
C59 0.055(4) 0.059(5) 0.044(4) -0.020(4) 0.017(4) -0.014(4)
C60 0.040(4) 0.049(4) 0.044(4) -0.008(3) 0.016(3) -0.006(3)
C61 0.035(3) 0.034(3) 0.032(3) -0.001(3) -0.002(3) -0.004(3)
C62 0.035(3) 0.038(3) 0.040(4) 0.001(3) 0.007(3) -0.009(3)
C63 0.037(4) 0.055(4) 0.035(4) 0.002(3) 0.005(3) -0.013(3)
C64 0.038(4) 0.060(4) 0.043(4) -0.012(3) 0.014(3) -0.021(3)
C65 0.057(4) 0.037(4) 0.046(4) -0.010(3) 0.018(4) -0.012(3)
C66 0.040(3) 0.036(3) 0.036(3) -0.002(3) 0.011(3) -0.002(3)
C67 0.038(3) 0.039(3) 0.027(3) -0.000(3) 0.004(3) -0.004(3)
C68 0.037(3) 0.038(3) 0.029(3) 0.001(3) 0.003(3) -0.002(3)
C69 0.025(3) 0.032(3) 0.032(3) 0.001(2) 0.000(3) -0.002(3)
C70 0.031(3) 0.037(3) 0.029(3) 0.001(3) 0.003(3) -0.003(3)
C71 0.029(3) 0.037(3) 0.041(4) 0.001(3) 0.005(3) 0.001(3)
C72 0.034(3) 0.028(3) 0.056(4) 0.003(3) 0.003(3) -0.002(3)
C73 0.039(4) 0.037(3) 0.050(4) 0.003(3) 0.014(3) -0.008(3)
C74 0.035(3) 0.038(3) 0.038(4) -0.000(3) 0.010(3) -0.005(3)

loop_
_atom_type_symbol
_atom_type_description
_atom_type_scat_dispersion_real
_atom_type_scat_dispersion_imag
_atom_type_scat_source
C C 0.0033 0.0016
;
International Tables for Crystallography
(1992, Vol. C, Tables 4.2.6.8 and 6.1.1.4)
;
H H 0.0000 0.0000
;
International Tables for Crystallography
(1992, Vol. C, Table 6.1.1.4)
;
N N 0.0061 0.0033
;
International Tables for Crystallography
(1992, Vol. C, Tables 4.2.6.8 and 6.1.1.4)
;
Ni Ni 0.3393 1.1124
;
International Tables for Crystallography
(1992, Vol. C, Tables 4.2.6.8 and 6.1.1.4)
;
O O 0.0106 0.0060
;
International Tables for Crystallography
(1992, Vol. C, Tables 4.2.6.8 and 6.1.1.4)
;
P P 0.1023 0.0942
;
International Tables for Crystallography
(1992, Vol. C, Tables 4.2.6.8 and 6.1.1.4)
;
Rh Rh -1.1178 0.9187
;
International Tables for Crystallography
(1992, Vol. C, Tables 4.2.6.8 and 6.1.1.4)
;
S S 0.1246 0.1234
;
International Tables for Crystallography
(1992, Vol. C, Tables 4.2.6.8 and 6.1.1.4)
;

loop_
_geom_angle_atom_site_label_1
_geom_angle_atom_site_label_2
_geom_angle_atom_site_label_3
_geom_angle
_geom_angle_publ_flag
S1 Rh1 S2 78.23(6) yes
S1 Rh1 C1 147.75(18) yes
S1 Rh1 C2 152.64(15) yes
S1 Rh1 C3 114.28(16) yes
S1 Rh1 C4 94.96(16) yes
S1 Rh1 C5 109.57(17) yes
S1 Rh1 C30 94.65(15) yes
S2 Rh1 C1 133.55(17) yes
S2 Rh1 C2 100.76(17) yes
S2 Rh1 C3 97.87(17) yes
S2 Rh1 C4 126.85(18) yes
S2 Rh1 C5 161.71(18) yes
S2 Rh1 C30 89.50(18) yes
C1 Rh1 C2 37.7(3) yes
C1 Rh1 C3 63.30(19) yes
C1 Rh1 C4 63.2(2) yes
C1 Rh1 C5 38.7(3) yes
C1 Rh1 C30 91.4(2) yes
C2 Rh1 C3 38.4(2) yes
C2 Rh1 C4 63.4(3) yes
C2 Rh1 C5 64.5(3) yes
C2 Rh1 C30 112.7(2) yes
C3 Rh1 C4 37.3(3) yes
C3 Rh1 C5 63.9(3) yes
C3 Rh1 C30 151.0(2) yes
C4 Rh1 C5 38.1(3) yes
C4 Rh1 C30 143.6(3) yes
C5 Rh1 C30 105.9(3) yes
S3 Rh2 S4 79.85(7) yes
S3 Rh2 C38 140.33(19) yes
S3 Rh2 C39 154.16(18) yes
S3 Rh2 C40 116.4(3) yes
S3 Rh2 C41 92.5(2) yes
S3 Rh2 C42 102.92(19) yes
S3 Rh2 C67 90.27(17) yes
S4 Rh2 C38 139.59(19) yes
S4 Rh2 C39 105.82(18) yes
S4 Rh2 C40 98.98(18) yes
S4 Rh2 C41 124.30(18) yes
S4 Rh2 C42 162.41(18) yes
S4 Rh2 C67 93.24(19) yes
C38 Rh2 C39 37.8(3) yes
C38 Rh2 C40 63.7(3) yes
C38 Rh2 C41 63.9(3) yes
C38 Rh2 C42 38.8(3) yes
C38 Rh2 C67 91.0(3) yes
C39 Rh2 C40 38.3(3) yes
C39 Rh2 C41 63.2(3) yes
C39 Rh2 C42 64.3(3) yes
C39 Rh2 C67 114.1(3) yes
C40 Rh2 C41 37.0(3) yes
C40 Rh2 C42 64.1(3) yes
C40 Rh2 C67 152.1(3) yes
C41 Rh2 C42 38.9(3) yes
C41 Rh2 C67 142.2(3) yes
C42 Rh2 C67 104.1(3) yes
S1 Ni1 S2 87.03(6) yes
S1 Ni1 P1 88.98(7) yes
S1 Ni1 P2 175.27(7) yes
S2 Ni1 P1 168.38(7) yes
S2 Ni1 P2 89.58(7) yes
P1 Ni1 P2 94.98(7) yes
S3 Ni2 S4 88.34(8) yes
S3 Ni2 P3 87.32(8) yes
S3 Ni2 P4 169.52(7) yes
S4 Ni2 P3 175.10(9) yes
S4 Ni2 P4 89.84(8) yes
P3 Ni2 P4 94.84(7) yes
Rh1 S1 Ni1 80.22(6) yes
Rh1 S1 C11 114.0(2) yes
Ni1 S1 C11 105.5(3) yes
Rh1 S2 Ni1 79.68(6) yes
Rh1 S2 C17 106.5(2) yes
Ni1 S2 C17 99.28(18) yes
Rh2 S3 Ni2 79.22(8) yes
Rh2 S3 C48 108.7(3) yes
Ni2 S3 C48 100.9(3) yes
Rh2 S4 Ni2 80.07(7) yes
Rh2 S4 C54 114.3(3) yes
Ni2 S4 C54 105.4(3) yes
Ni1 P1 C12 104.1(2) yes
Ni1 P1 C13 118.3(2) yes
Ni1 P1 C18 115.6(2) yes
C12 P1 C13 106.4(3) yes
C12 P1 C18 105.7(3) yes
C13 P1 C18 105.7(3) yes
Ni1 P2 C15 116.7(3) yes
Ni1 P2 C16 107.5(2) yes
Ni1 P2 C24 113.4(3) yes
C15 P2 C16 107.1(3) yes
C15 P2 C24 106.4(3) yes
C16 P2 C24 104.9(3) yes
Ni2 P3 C49 109.8(3) yes
Ni2 P3 C50 117.0(3) yes
Ni2 P3 C55 113.8(2) yes
C49 P3 C50 106.3(4) yes
C49 P3 C55 103.6(4) yes
C50 P3 C55 105.3(3) yes
Ni2 P4 C52 115.9(3) yes
Ni2 P4 C53 104.2(3) yes
Ni2 P4 C61 117.1(3) yes
C52 P4 C53 104.9(3) yes
C52 P4 C61 106.5(3) yes
C53 P4 C61 107.3(3) yes
O5 O4 O9 127(3) yes
O5 O4 N2 68.1(17) yes
O9 O4 N2 61.3(12) yes
O4 O5 O6 102.0(15) yes
O4 O5 N2 55.2(12) yes
O6 O5 N2 47.1(10) yes
O5 O6 O7 128(3) yes
O5 O6 N2 53.8(12) yes
O7 O6 N2 74.8(19) yes
O6 O7 O8 125(3) yes
O6 O7 N2 67.4(18) yes
O8 O7 N2 58.4(8) yes
O7 O8 O9 106.2(12) yes
O7 O8 N2 51.3(8) yes
O9 O8 N2 57.0(8) yes
O4 O9 O8 116.8(17) yes
O4 O9 N2 55.0(14) yes
O8 O9 N2 66.4(11) yes
O1 N1 O2 121.8(7) yes
O1 N1 O3 120.0(7) yes
O2 N1 O3 118.2(7) yes
O4 N2 O5 56.6(14) yes
O4 N2 O6 135(3) yes
O4 N2 O7 171.7(16) yes
O4 N2 O8 115.7(16) yes
O4 N2 O9 63.6(15) yes
O5 N2 O6 79.0(16) yes
O5 N2 O7 116.8(8) yes
O5 N2 O8 170.4(11) yes
O5 N2 O9 118.3(8) yes
O6 N2 O7 37.8(17) yes
O6 N2 O8 107.3(18) yes
O6 N2 O9 161.0(19) yes
O7 N2 O8 70.2(11) yes
O7 N2 O9 124.0(9) yes
O8 N2 O9 56.7(10) yes
Rh1 C1 C2 70.8(3) yes
Rh1 C1 C5 69.5(3) yes
Rh1 C1 C6 127.0(4) yes
C2 C1 C5 108.5(5) yes
C2 C1 C6 125.9(6) yes
C5 C1 C6 125.6(6) yes
Rh1 C2 C1 71.4(3) yes
Rh1 C2 C3 71.9(3) yes
Rh1 C2 C7 127.0(4) yes
C1 C2 C3 107.8(6) yes
C1 C2 C7 126.2(6) yes
C3 C2 C7 125.7(6) yes
Rh1 C3 C2 69.7(3) yes
Rh1 C3 C4 71.4(4) yes
Rh1 C3 C8 126.1(4) yes
C2 C3 C4 107.7(6) yes
C2 C3 C8 125.1(7) yes
C4 C3 C8 127.1(7) yes
Rh1 C4 C3 71.2(4) yes
Rh1 C4 C5 68.8(4) yes
Rh1 C4 C9 125.5(4) yes
C3 C4 C5 108.8(6) yes
C3 C4 C9 125.5(7) yes
C5 C4 C9 125.7(7) yes
Rh1 C5 C1 71.8(4) yes
Rh1 C5 C4 73.1(4) yes
Rh1 C5 C10 126.0(4) yes
C1 C5 C4 107.1(6) yes
C1 C5 C10 124.6(6) yes
C4 C5 C10 127.9(7) yes
S1 C11 C12 112.9(5) yes
P1 C12 C11 107.6(5) yes
P1 C13 C14 113.4(4) yes
C13 C14 C15 113.5(5) yes
P2 C15 C14 113.1(4) yes
P2 C16 C17 109.9(5) yes
S2 C17 C16 110.2(4) yes
P1 C18 C19 120.7(5) yes
P1 C18 C23 120.2(5) yes
C19 C18 C23 119.1(5) yes
C18 C19 C20 119.7(6) yes
C19 C20 C21 120.7(7) yes
C20 C21 C22 120.3(6) yes
C21 C22 C23 119.6(7) yes
C18 C23 C22 120.7(7) yes
P2 C24 C25 122.4(5) yes
P2 C24 C29 118.2(5) yes
C25 C24 C29 119.3(6) yes
C24 C25 C26 119.4(7) yes
C25 C26 C27 120.7(7) yes
C26 C27 C28 120.6(7) yes
C27 C28 C29 119.8(8) yes
C24 C29 C28 120.2(7) yes
Rh1 C30 C31 169.6(5) yes
C30 C31 C32 178.2(5) yes
C31 C32 C33 119.8(6) yes
C31 C32 C37 121.1(6) yes
C33 C32 C37 119.0(5) yes
C32 C33 C34 120.1(6) yes
C33 C34 C35 120.4(6) yes
C34 C35 C36 120.0(6) yes
C35 C36 C37 120.1(7) yes
C32 C37 C36 120.4(6) yes
Rh2 C38 C39 71.2(3) yes
Rh2 C38 C42 69.4(3) yes
Rh2 C38 C43 126.4(4) yes
C39 C38 C42 107.9(6) yes
C39 C38 C43 127.1(7) yes
C42 C38 C43 124.9(7) yes
Rh2 C39 C38 71.0(4) yes
Rh2 C39 C40 72.2(4) yes
Rh2 C39 C44 127.3(5) yes
C38 C39 C40 108.6(7) yes
C38 C39 C44 125.4(7) yes
C40 C39 C44 125.7(7) yes
Rh2 C40 C39 69.5(4) yes
Rh2 C40 C41 71.2(4) yes
Rh2 C40 C45 127.7(5) yes
C39 C40 C41 107.8(6) yes
C39 C40 C45 124.8(9) yes
C41 C40 C45 127.3(8) yes
Rh2 C41 C40 71.8(4) yes
Rh2 C41 C42 68.3(4) yes
Rh2 C41 C46 125.9(5) yes
C40 C41 C42 108.5(7) yes
C40 C41 C46 126.5(7) yes
C42 C41 C46 125.0(8) yes
Rh2 C42 C38 71.8(4) yes
Rh2 C42 C41 72.9(4) yes
Rh2 C42 C47 125.5(4) yes
C38 C42 C41 107.1(6) yes
C38 C42 C47 124.8(6) yes
C41 C42 C47 127.8(7) yes
S3 C48 C49 109.1(5) yes
P3 C49 C48 108.4(6) yes
P3 C50 C51 113.0(5) yes
C50 C51 C52 113.7(5) yes
P4 C52 C51 113.6(4) yes
P4 C53 C54 109.5(5) yes
S4 C54 C53 114.7(6) yes
P3 C55 C56 121.0(5) yes
P3 C55 C60 120.3(5) yes
C56 C55 C60 118.6(6) yes
C55 C56 C57 120.2(7) yes
C56 C57 C58 120.6(7) yes
C57 C58 C59 119.4(6) yes
C58 C59 C60 120.6(7) yes
C55 C60 C59 120.5(7) yes
P4 C61 C62 122.4(5) yes
P4 C61 C66 118.5(5) yes
C62 C61 C66 119.1(6) yes
C61 C62 C63 120.2(6) yes
C62 C63 C64 120.6(6) yes
C63 C64 C65 119.7(6) yes
C64 C65 C66 120.3(6) yes
C61 C66 C65 120.1(6) yes
Rh2 C67 C68 168.7(5) yes
C67 C68 C69 178.5(7) yes
C68 C69 C70 121.5(6) yes
C68 C69 C74 120.6(6) yes
C70 C69 C74 117.9(6) yes
C69 C70 C71 121.0(6) yes
C70 C71 C72 120.3(7) yes
C71 C72 C73 120.0(6) yes
C72 C73 C74 119.7(7) yes
C69 C74 C73 121.1(7) yes
C1 C6 H6A 109.466 no
C1 C6 H6B 109.463 no
C1 C6 H6C 109.470 no
H6A C6 H6B 109.470 no
H6A C6 H6C 109.472 no
H6B C6 H6C 109.486 no
C2 C7 H7A 109.473 no
C2 C7 H7B 109.460 no
C2 C7 H7C 109.478 no
H7A C7 H7B 109.474 no
H7A C7 H7C 109.476 no
H7B C7 H7C 109.467 no
C3 C8 H8A 109.476 no
C3 C8 H8B 109.473 no
C3 C8 H8C 109.464 no
H8A C8 H8B 109.473 no
H8A C8 H8C 109.475 no
H8B C8 H8C 109.466 no
C4 C9 H9A 109.470 no
C4 C9 H9B 109.471 no
C4 C9 H9C 109.471 no
H9A C9 H9B 109.472 no
H9A C9 H9C 109.468 no
H9B C9 H9C 109.475 no
C5 C10 H10A 109.467 no
C5 C10 H10B 109.475 no
C5 C10 H10C 109.459 no
H10A C10 H10B 109.475 no
H10A C10 H10C 109.477 no
H10B C10 H10C 109.475 no
S1 C11 H11A 109.011 no
S1 C11 H11B 109.008 no
C12 C11 H11A 109.015 no
C12 C11 H11B 109.012 no
H11A C11 H11B 107.794 no
P1 C12 H12A 110.205 no
P1 C12 H12B 110.190 no
C11 C12 H12A 110.189 no
C11 C12 H12B 110.200 no
H12A C12 H12B 108.490 no
P1 C13 H13A 108.885 no
P1 C13 H13B 108.889 no
C14 C13 H13A 108.879 no
C14 C13 H13B 108.879 no
H13A C13 H13B 107.719 no
C13 C14 H14A 108.866 no
C13 C14 H14B 108.866 no
C15 C14 H14A 108.871 no
C15 C14 H14B 108.875 no
H14A C14 H14B 107.725 no
P2 C15 H15A 108.957 no
P2 C15 H15B 108.954 no
C14 C15 H15A 108.958 no
C14 C15 H15B 108.964 no
H15A C15 H15B 107.744 no
P2 C16 H16A 109.684 no
P2 C16 H16B 109.692 no
C17 C16 H16A 109.677 no
C17 C16 H16B 109.688 no
H16A C16 H16B 108.178 no
S2 C17 H17A 109.624 no
S2 C17 H17B 109.620 no
C16 C17 H17A 109.626 no
C16 C17 H17B 109.631 no
H17A C17 H17B 108.149 no
C18 C19 H19 120.159 no
C20 C19 H19 120.169 no
C19 C20 H20 119.678 no
C21 C20 H20 119.667 no
C20 C21 H21 119.858 no
C22 C21 H21 119.849 no
C21 C22 H22 120.214 no
C23 C22 H22 120.198 no
C18 C23 H23 119.655 no
C22 C23 H23 119.664 no
C24 C25 H25 120.295 no
C26 C25 H25 120.271 no
C25 C26 H26 119.660 no
C27 C26 H26 119.668 no
C26 C27 H27 119.682 no
C28 C27 H27 119.704 no
C27 C28 H28 120.097 no
C29 C28 H28 120.109 no
C24 C29 H29 119.922 no
C28 C29 H29 119.908 no
C32 C33 H33 119.968 no
C34 C33 H33 119.954 no
C33 C34 H34 119.808 no
C35 C34 H34 119.794 no
C34 C35 H35 119.986 no
C36 C35 H35 119.991 no
C35 C36 H36 119.966 no
C37 C36 H36 119.951 no
C32 C37 H37 119.805 no
C36 C37 H37 119.806 no
C38 C43 H43A 109.480 no
C38 C43 H43B 109.466 no
C38 C43 H43C 109.480 no
H43A C43 H43B 109.467 no
H43A C43 H43C 109.466 no
H43B C43 H43C 109.467 no
C39 C44 H44A 109.468 no
C39 C44 H44B 109.478 no
C39 C44 H44C 109.469 no
H44A C44 H44B 109.472 no
H44A C44 H44C 109.468 no
H44B C44 H44C 109.472 no
C40 C45 H45A 109.465 no
C40 C45 H45B 109.480 no
C40 C45 H45C 109.470 no
H45A C45 H45B 109.466 no
H45A C45 H45C 109.468 no
H45B C45 H45C 109.478 no
C41 C46 H46A 109.463 no
C41 C46 H46B 109.471 no
C41 C46 H46C 109.466 no
H46A C46 H46B 109.472 no
H46A C46 H46C 109.472 no
H46B C46 H46C 109.483 no
C42 C47 H47A 109.467 no
C42 C47 H47B 109.483 no
C42 C47 H47C 109.472 no
H47A C47 H47B 109.467 no
H47A C47 H47C 109.460 no
H47B C47 H47C 109.479 no
S3 C48 H48A 109.857 no
S3 C48 H48B 109.871 no
C49 C48 H48A 109.861 no
C49 C48 H48B 109.865 no
H48A C48 H48B 108.281 no
P3 C49 H49A 110.015 no
P3 C49 H49B 110.017 no
C48 C49 H49A 110.004 no
C48 C49 H49B 110.002 no
H49A C49 H49B 108.372 no
P3 C50 H50A 108.996 no
P3 C50 H50B 108.988 no
C51 C50 H50A 108.984 no
C51 C50 H50B 108.973 no
H50A C50 H50B 107.789 no
C50 C51 H51A 108.821 no
C50 C51 H51B 108.810 no
C52 C51 H51A 108.807 no
C52 C51 H51B 108.811 no
H51A C51 H51B 107.679 no
P4 C52 H52A 108.831 no
P4 C52 H52B 108.851 no
C51 C52 H52A 108.848 no
C51 C52 H52B 108.858 no
H52A C52 H52B 107.687 no
P4 C53 H53A 109.771 no
P4 C53 H53B 109.771 no
C54 C53 H53A 109.765 no
C54 C53 H53B 109.776 no
H53A C53 H53B 108.238 no
S4 C54 H54A 108.579 no
S4 C54 H54B 108.586 no
C53 C54 H54A 108.599 no
C53 C54 H54B 108.595 no
H54A C54 H54B 107.560 no
C55 C56 H56 119.882 no
C57 C56 H56 119.903 no
C56 C57 H57 119.684 no
C58 C57 H57 119.690 no
C57 C58 H58 120.284 no
C59 C58 H58 120.282 no
C58 C59 H59 119.697 no
C60 C59 H59 119.700 no
C55 C60 H60 119.741 no
C59 C60 H60 119.738 no
C61 C62 H62 119.883 no
C63 C62 H62 119.892 no
C62 C63 H63 119.715 no
C64 C63 H63 119.713 no
C63 C64 H64 120.158 no
C65 C64 H64 120.158 no
C64 C65 H65 119.825 no
C66 C65 H65 119.833 no
C61 C66 H66 119.959 no
C65 C66 H66 119.961 no
C69 C70 H70 119.505 no
C71 C70 H70 119.525 no
C70 C71 H71 119.866 no
C72 C71 H71 119.870 no
C71 C72 H72 119.986 no
C73 C72 H72 120.006 no
C72 C73 H73 120.146 no
C74 C73 H73 120.131 no
C69 C74 H74 119.431 no
C73 C74 H74 119.431 no

loop_
_geom_bond_atom_site_label_1
_geom_bond_atom_site_label_2
_geom_bond_distance
_geom_bond_publ_flag
Rh1 S1 2.3959(14) yes
Rh1 S2 2.4110(16) yes
Rh1 C1 2.191(5) yes
Rh1 C2 2.184(5) yes
Rh1 C3 2.214(6) yes
Rh1 C4 2.216(7) yes
Rh1 C5 2.160(6) yes
Rh1 C30 2.011(6) yes
Rh2 S3 2.416(2) yes
Rh2 S4 2.3969(17) yes
Rh2 C38 2.179(5) yes
Rh2 C39 2.182(6) yes
Rh2 C40 2.217(7) yes
Rh2 C41 2.210(7) yes
Rh2 C42 2.148(6) yes
Rh2 C67 2.021(6) yes
Ni1 S1 2.1970(19) yes
Ni1 S2 2.2075(15) yes
Ni1 P1 2.1412(16) yes
Ni1 P2 2.1393(18) yes
Ni2 S3 2.228(3) yes
Ni2 S4 2.205(2) yes
Ni2 P3 2.139(2) yes
Ni2 P4 2.148(2) yes
S1 C11 1.837(8) yes
S2 C17 1.843(7) yes
S3 C48 1.876(8) yes
S4 C54 1.819(9) yes
P1 C12 1.827(7) yes
P1 C13 1.810(6) yes
P1 C18 1.821(5) yes
P2 C15 1.816(6) yes
P2 C16 1.844(6) yes
P2 C24 1.823(6) yes
P3 C49 1.876(9) yes
P3 C50 1.821(6) yes
P3 C55 1.813(6) yes
P4 C52 1.814(6) yes
P4 C53 1.832(7) yes
P4 C61 1.835(6) yes
O1 N1 1.228(8) yes
O2 N1 1.233(10) yes
O3 N1 1.255(8) yes
O4 O5 1.15(3) yes
O4 O9 1.24(3) yes
O4 N2 1.13(3) yes
O5 O6 1.56(3) yes
O5 N2 1.281(11) yes
O6 O7 0.77(4) yes
O6 N2 1.16(2) yes
O7 O8 1.46(3) yes
O7 N2 1.215(13) yes
O8 O9 1.209(18) yes
O8 N2 1.326(16) yes
O9 N2 1.213(10) yes
C1 C2 1.414(9) yes
C1 C5 1.442(9) yes
C1 C6 1.491(8) yes
C2 C3 1.447(8) yes
C2 C7 1.493(10) yes
C3 C4 1.418(11) yes
C3 C8 1.492(9) yes
C4 C5 1.429(10) yes
C4 C9 1.511(11) yes
C5 C10 1.496(12) yes
C11 C12 1.523(10) yes
C13 C14 1.538(10) yes
C14 C15 1.542(9) yes
C16 C17 1.520(8) yes
C18 C19 1.388(9) yes
C18 C23 1.397(9) yes
C19 C20 1.392(8) yes
C20 C21 1.375(11) yes
C21 C22 1.378(11) yes
C22 C23 1.387(9) yes
C24 C25 1.406(9) yes
C24 C29 1.392(9) yes
C25 C26 1.383(10) yes
C26 C27 1.369(13) yes
C27 C28 1.380(11) yes
C28 C29 1.388(10) yes
C30 C31 1.201(8) yes
C31 C32 1.444(8) yes
C32 C33 1.399(8) yes
C32 C37 1.398(9) yes
C33 C34 1.390(8) yes
C34 C35 1.391(10) yes
C35 C36 1.377(10) yes
C36 C37 1.397(9) yes
C38 C39 1.412(10) yes
C38 C42 1.438(10) yes
C38 C43 1.492(10) yes
C39 C40 1.444(10) yes
C39 C44 1.504(12) yes
C40 C41 1.403(13) yes
C40 C45 1.510(11) yes
C41 C42 1.451(9) yes
C41 C46 1.498(14) yes
C42 C47 1.490(11) yes
C48 C49 1.480(9) yes
C50 C51 1.529(10) yes
C51 C52 1.542(9) yes
C53 C54 1.531(10) yes
C55 C56 1.398(10) yes
C55 C60 1.400(9) yes
C56 C57 1.388(9) yes
C57 C58 1.385(11) yes
C58 C59 1.382(11) yes
C59 C60 1.382(9) yes
C61 C62 1.393(9) yes
C61 C66 1.396(9) yes
C62 C63 1.396(9) yes
C63 C64 1.380(10) yes
C64 C65 1.382(10) yes
C65 C66 1.401(10) yes
C67 C68 1.178(9) yes
C68 C69 1.455(8) yes
C69 C70 1.393(9) yes
C69 C74 1.403(10) yes
C70 C71 1.388(8) yes
C71 C72 1.372(11) yes
C72 C73 1.394(11) yes
C73 C74 1.380(9) yes
C6 H6A 0.980 no
C6 H6B 0.980 no
C6 H6C 0.980 no
C7 H7A 0.980 no
C7 H7B 0.980 no
C7 H7C 0.980 no
C8 H8A 0.980 no
C8 H8B 0.980 no
C8 H8C 0.980 no
C9 H9A 0.980 no
C9 H9B 0.980 no
C9 H9C 0.980 no
C10 H10A 0.980 no
C10 H10B 0.980 no
C10 H10C 0.980 no
C11 H11A 0.990 no
C11 H11B 0.990 no
C12 H12A 0.990 no
C12 H12B 0.990 no
C13 H13A 0.990 no
C13 H13B 0.990 no
C14 H14A 0.990 no
C14 H14B 0.990 no
C15 H15A 0.990 no
C15 H15B 0.990 no
C16 H16A 0.990 no
C16 H16B 0.990 no
C17 H17A 0.990 no
C17 H17B 0.990 no
C19 H19 0.950 no
C20 H20 0.950 no
C21 H21 0.950 no
C22 H22 0.950 no
C23 H23 0.950 no
C25 H25 0.950 no
C26 H26 0.950 no
C27 H27 0.950 no
C28 H28 0.950 no
C29 H29 0.950 no
C33 H33 0.950 no
C34 H34 0.950 no
C35 H35 0.950 no
C36 H36 0.950 no
C37 H37 0.950 no
C43 H43A 0.980 no
C43 H43B 0.980 no
C43 H43C 0.980 no
C44 H44A 0.980 no
C44 H44B 0.980 no
C44 H44C 0.980 no
C45 H45A 0.980 no
C45 H45B 0.980 no
C45 H45C 0.980 no
C46 H46A 0.980 no
C46 H46B 0.980 no
C46 H46C 0.980 no
C47 H47A 0.980 no
C47 H47B 0.980 no
C47 H47C 0.980 no
C48 H48A 0.990 no
C48 H48B 0.990 no
C49 H49A 0.990 no
C49 H49B 0.990 no
C50 H50A 0.990 no
C50 H50B 0.990 no
C51 H51A 0.990 no
C51 H51B 0.990 no
C52 H52A 0.990 no
C52 H52B 0.990 no
C53 H53A 0.990 no
C53 H53B 0.990 no
C54 H54A 0.990 no
C54 H54B 0.990 no
C56 H56 0.950 no
C57 H57 0.950 no
C58 H58 0.950 no
C59 H59 0.950 no
C60 H60 0.950 no
C62 H62 0.950 no
C63 H63 0.950 no
C64 H64 0.950 no
C65 H65 0.950 no
C66 H66 0.950 no
C70 H70 0.950 no
C71 H71 0.950 no
C72 H72 0.950 no
C73 H73 0.950 no
C74 H74 0.950 no

loop_
_geom_contact_atom_site_label_1
_geom_contact_atom_site_label_2
_geom_contact_distance
_geom_contact_publ_flag
_geom_contact_site_symmetry_2
Ni1 C23 3.540(6) no .
Ni1 C29 3.557(7) no .
Ni1 C30 2.763(5) no .
Ni1 C31 3.441(6) no .
Ni2 C60 3.464(6) no .
Ni2 C67 2.773(6) no .
Ni2 C68 3.460(6) no .
S1 C9 3.500(8) no .
S3 C46 3.428(9) no .
P1 C15 3.364(7) no .
P1 C30 3.542(5) no .
P2 C13 3.392(7) no .
P3 C52 3.367(7) no .
P4 C50 3.393(8) no .
P4 C67 3.568(6) no .
C6 C7 3.170(11) no .
C6 C10 3.161(12) no .
C6 C30 3.249(8) no .
C6 C31 3.583(8) no .
C7 C8 3.179(11) no .
C8 C9 3.198(14) no .
C9 C10 3.231(13) no .
C11 C18 3.382(9) no .
C12 C19 3.349(8) no .
C12 C30 3.379(9) no .
C13 C19 3.372(8) no .
C14 C18 3.561(9) no .
C14 C24 3.486(9) no .
C14 C25 3.532(10) no .
C15 C25 3.161(9) no .
C16 C29 3.550(8) no .
C17 C30 3.231(10) no .
C18 C21 2.780(8) no .
C19 C22 2.780(10) no .
C20 C23 2.756(10) no .
C24 C27 2.773(9) no .
C25 C28 2.777(11) no .
C26 C29 2.767(10) no .
C30 C33 3.550(8) no .
C30 C37 3.575(9) no .
C32 C35 2.795(8) no .
C33 C36 2.783(10) no .
C34 C37 2.774(9) no .
C43 C44 3.185(13) no .
C43 C47 3.142(12) no .
C43 C67 3.212(8) no .
C43 C68 3.522(8) no .
C44 C45 3.184(15) no .
C45 C46 3.209(18) no .
C46 C47 3.225(12) no .
C48 C67 3.354(11) no .
C49 C56 3.333(9) no .
C50 C56 3.355(9) no .
C51 C55 3.456(9) no .
C51 C61 3.556(9) no .
C51 C62 3.599(10) no .
C52 C62 3.161(9) no .
C53 C67 3.419(10) no .
C54 C61 3.568(9) no .
C55 C58 2.797(9) no .
C56 C59 2.771(11) no .
C57 C60 2.766(11) no .
C61 C64 2.799(9) no .
C62 C65 2.775(9) no .
C63 C66 2.773(9) no .
C67 C70 3.555(9) no .
C67 C74 3.569(9) no .
C69 C72 2.797(8) no .
C70 C73 2.769(10) no .
C71 C74 2.765(10) no .
O1 C7 3.455(11) no 4_565
O1 C17 3.338(8) no 4_565
O1 C33 3.267(8) no .
O1 C34 3.275(9) no .
O1 C62 3.354(9) no 4_565
O2 C12 3.444(10) no .
O3 C12 3.224(9) no .
O3 C13 3.304(10) no .
O3 C16 3.290(8) no 4_565
O3 C17 3.041(9) no 4_565
O4 C20 3.354(17) no 1_554
O4 C21 3.41(2) no 1_554
O4 C49 3.41(3) no .
O4 C50 3.17(3) no .
O4 C70 3.551(19) no .
O5 C14 3.223(14) no 4_564
O5 C15 3.082(12) no 4_564
O5 C20 3.242(11) no 1_554
O5 C25 3.575(13) no 4_564
O6 C25 3.03(3) no 4_564
O6 C26 3.43(3) no 4_564
O6 C47 3.52(4) no 3_665
O6 C71 3.35(4) no .
O7 O10 3.462(18) no 2_655
O7 C44 3.354(13) no 2_655
O7 C47 3.315(17) no 3_665
O7 C70 3.560(16) no .
O7 C71 3.406(16) no .
O8 O10 2.22(2) no 2_655
O8 O10 2.92(3) no 4_554
O8 C47 3.371(19) no 3_665
O8 C70 3.181(19) no .
O9 O10 2.893(16) no 2_655
O9 O10 2.623(18) no 4_554
O9 C47 3.193(15) no 3_665
O9 C48 3.564(12) no .
O9 C49 3.190(12) no .
O9 C70 3.586(14) no .
O10 O7 3.462(18) no 2_645
O10 O8 2.22(2) no 2_645
O10 O8 2.92(3) no 4_555
O10 O9 2.893(16) no 2_645
O10 O9 2.623(18) no 4_555
O10 O10 2.337(18) no 3_656
O10 N2 3.529(14) no 2_645
O10 C45 3.140(18) no .
O10 C48 2.969(18) no 4_555
O10 C49 3.283(18) no 4_555
N1 C12 3.574(9) no .
N1 C17 3.277(8) no 4_565
N2 O10 3.529(14) no 2_655
N2 C47 3.265(12) no 3_665
N2 C70 3.388(9) no .
N2 C71 3.522(10) no .
C1 C34 3.347(7) no 2_545
C1 C35 3.378(8) no 2_545
C2 C34 3.256(8) no 2_545
C3 C33 3.413(7) no 2_545
C3 C34 3.457(7) no 2_545
C4 C35 3.581(8) no 2_545
C5 C35 3.303(8) no 2_545
C7 O1 3.455(11) no 4_564
C12 O2 3.444(10) no .
C12 O3 3.224(9) no .
C12 N1 3.574(9) no .
C13 O3 3.304(10) no .
C14 O5 3.223(14) no 4_565
C14 C71 3.529(7) no 4_565
C15 O5 3.082(12) no 4_565
C16 O3 3.290(8) no 4_564
C17 O1 3.338(8) no 4_564
C17 O3 3.041(9) no 4_564
C17 N1 3.277(8) no 4_564
C20 O4 3.354(17) no 1_556
C20 O5 3.242(11) no 1_556
C21 O4 3.41(2) no 1_556
C25 O5 3.575(13) no 4_565
C25 O6 3.03(3) no 4_565
C26 O6 3.43(3) no 4_565
C33 O1 3.267(8) no .
C33 C3 3.413(7) no 2_555
C34 O1 3.275(9) no .
C34 C1 3.347(7) no 2_555
C34 C2 3.256(8) no 2_555
C34 C3 3.457(7) no 2_555
C34 C51 3.400(7) no 4_565
C35 C1 3.378(8) no 2_555
C35 C4 3.581(8) no 2_555
C35 C5 3.303(8) no 2_555
C35 C56 3.557(9) no 4_565
C38 C71 3.577(8) no 2_645
C40 C70 3.575(8) no 2_645
C40 C71 3.580(8) no 2_645
C41 C71 3.532(8) no 2_645
C42 C71 3.577(8) no 2_645
C42 C72 3.398(8) no 2_645
C44 O7 3.354(13) no 2_645
C45 O10 3.140(18) no .
C47 O6 3.52(4) no 3_665
C47 O7 3.315(17) no 3_665
C47 O8 3.371(19) no 3_665
C47 O9 3.193(15) no 3_665
C47 N2 3.265(12) no 3_665
C47 C72 3.578(9) no 2_645
C48 O9 3.564(12) no .
C48 O10 2.969(18) no 4_554
C49 O4 3.41(3) no .
C49 O9 3.190(12) no .
C49 O10 3.283(18) no 4_554
C50 O4 3.17(3) no .
C51 C34 3.400(7) no 4_564
C56 C35 3.557(9) no 4_564
C62 O1 3.354(9) no 4_564
C70 O4 3.551(19) no .
C70 O7 3.560(16) no .
C70 O8 3.181(19) no .
C70 O9 3.586(14) no .
C70 N2 3.388(9) no .
C70 C40 3.575(8) no 2_655
C71 O6 3.35(4) no .
C71 O7 3.406(16) no .
C71 N2 3.522(10) no .
C71 C14 3.529(7) no 4_564
C71 C38 3.577(8) no 2_655
C71 C40 3.580(8) no 2_655
C71 C41 3.532(8) no 2_655
C71 C42 3.577(8) no 2_655
C72 C42 3.398(8) no 2_655
C72 C47 3.578(9) no 2_655
Rh1 H6B 3.3218 no .
Rh1 H7A 3.3182 no .
Rh1 H8B 3.3207 no .
Rh1 H9B 3.3051 no .
Rh1 H10A 3.2989 no .
Rh1 H11A 3.5922 no .
Rh1 H17B 3.1921 no .
Rh2 H43B 3.4957 no .
Rh2 H43C 3.4305 no .
Rh2 H44A 3.3310 no .
Rh2 H45B 3.3843 no .
Rh2 H46A 3.3212 no .
Rh2 H47B 3.2474 no .
Rh2 H48A 3.3037 no .
Rh2 H54B 3.5408 no .
Ni1 H12B 3.3424 no .
Ni1 H15B 3.5568 no .
Ni1 H17B 3.2494 no .
Ni1 H23 3.0009 no .
Ni1 H29 3.1051 no .
Ni2 H48A 3.3181 no .
Ni2 H50A 3.5741 no .
Ni2 H52B 3.5430 no .
Ni2 H53A 3.4042 no .
Ni2 H60 2.9108 no .
Ni2 H66 3.2229 no .
S1 H9B 2.8677 no .
S1 H12B 3.1262 no .
S2 H7A 3.5792 no .
S2 H8B 3.3089 no .
S2 H16B 3.0572 no .
S2 H29 3.3387 no .
S3 H46A 2.9540 no .
S3 H46C 3.4856 no .
S3 H49A 3.0118 no .
S4 H45B 3.3279 no .
S4 H53A 3.2044 no .
S4 H66 3.0940 no .
P1 H11A 3.5731 no .
P1 H11B 3.0151 no .
P1 H14A 2.8967 no .
P1 H15B 3.5978 no .
P1 H19 2.8922 no .
P1 H23 2.8831 no .
P2 H14A 2.8780 no .
P2 H17B 3.0529 no .
P2 H25 2.9512 no .
P2 H29 2.8387 no .
P3 H48A 2.9977 no .
P3 H51A 2.8809 no .
P3 H56 2.8992 no .
P3 H60 2.8825 no .
P4 H51A 2.8926 no .
P4 H54A 3.1192 no .
P4 H54B 3.5884 no .
P4 H60 3.5176 no .
P4 H62 2.9404 no .
P4 H66 2.8579 no .
C1 H7A 2.8576 no .
C1 H7B 2.8514 no .
C1 H7C 3.3634 no .
C1 H10A 3.2573 no .
C1 H10B 3.1703 no .
C1 H10C 2.6601 no .
C2 H6A 2.8506 no .
C2 H6B 2.8462 no .
C2 H6C 3.3600 no .
C2 H8A 3.2100 no .
C2 H8B 3.2325 no .
C2 H8C 2.6646 no .
C3 H7A 3.2592 no .
C3 H7B 3.1942 no .
C3 H7C 2.6793 no .
C3 H9A 3.2202 no .
C3 H9B 3.2100 no .
C3 H9C 2.6720 no .
C4 H8A 2.8691 no .
C4 H8B 2.8729 no .
C4 H8C 3.3728 no .
C4 H10A 2.8928 no .
C4 H10B 2.8962 no .
C4 H10C 3.3917 no .
C5 H6A 3.2078 no .
C5 H6B 3.2343 no .
C5 H6C 2.6699 no .
C5 H9A 2.8719 no .
C5 H9B 2.8778 no .
C5 H9C 3.3885 no .
C6 H7A 3.1445 no .
C6 H7B 3.1361 no .
C6 H10C 2.7205 no .
C7 H6A 3.1408 no .
C7 H6B 3.1363 no .
C7 H8C 2.7348 no .
C7 H17A 3.4559 no .
C7 H17B 3.5569 no .
C8 H7C 2.7419 no .
C8 H9C 2.7670 no .
C9 H8A 3.1706 no .
C9 H8B 3.1692 no .
C9 H10A 3.1858 no .
C9 H10B 3.2302 no .
C10 H6C 2.7170 no .
C10 H9A 3.1787 no .
C10 H9B 3.2267 no .
C10 H11A 3.3151 no .
C11 H9B 3.3916 no .
C11 H10A 3.2329 no .
C12 H13A 2.9496 no .
C12 H13B 3.1389 no .
C12 H19 3.0878 no .
C13 H12A 3.1146 no .
C13 H12B 3.0312 no .
C13 H15A 3.4020 no .
C13 H15B 2.7012 no .
C13 H19 3.1633 no .
C14 H25 3.0653 no .
C15 H13A 2.7167 no .
C15 H13B 3.4055 no .
C15 H16A 2.8356 no .
C15 H25 2.7091 no .
C16 H15A 3.1050 no .
C16 H15B 3.0455 no .
C16 H29 3.4732 no .
C17 H7A 3.1034 no .
C18 H11B 3.1110 no .
C18 H12A 2.9657 no .
C18 H13B 2.8935 no .
C18 H14A 3.1525 no .
C18 H20 3.2597 no .
C18 H22 3.2763 no .
C19 H11B 3.5305 no .
C19 H12A 2.9684 no .
C19 H13B 2.9407 no .
C19 H21 3.2593 no .
C19 H23 3.2587 no .
C20 H22 3.2454 no .
C21 H19 3.2590 no .
C21 H23 3.2456 no .
C22 H20 3.2423 no .
C23 H14A 3.5872 no .
C23 H19 3.2630 no .
C23 H21 3.2479 no .
C24 H14A 3.0260 no .
C24 H15A 2.9729 no .
C24 H16A 3.4355 no .
C24 H16B 2.7923 no .
C24 H23 3.2163 no .
C24 H26 3.2668 no .
C24 H28 3.2670 no .
C25 H14A 2.9406 no .
C25 H15A 2.8387 no .
C25 H27 3.2462 no .
C25 H29 3.2741 no .
C26 H28 3.2436 no .
C27 H25 3.2478 no .
C27 H29 3.2511 no .
C28 H23 3.5868 no .
C28 H26 3.2425 no .
C29 H16B 3.1779 no .
C29 H23 2.9319 no .
C29 H25 3.2743 no .
C29 H27 3.2510 no .
C30 H6B 2.8048 no .
C30 H6C 3.4215 no .
C30 H12B 2.7557 no .
C30 H13A 3.5518 no .
C30 H17B 2.5774 no .
C30 H33 3.5075 no .
C30 H37 3.5467 no .
C31 H6B 2.9352 no .
C31 H12B 2.9287 no .
C31 H13A 2.9771 no .
C31 H15B 3.0786 no .
C31 H17B 2.8634 no .
C31 H33 2.6270 no .
C31 H37 2.6487 no .
C32 H13A 2.8144 no .
C32 H15B 2.8792 no .
C32 H34 3.2726 no .
C32 H36 3.2812 no .
C33 H12B 3.5466 no .
C33 H13A 2.7082 no .
C33 H35 3.2692 no .
C33 H37 3.2691 no .
C34 H13A 3.4718 no .
C34 H36 3.2557 no .
C35 H33 3.2691 no .
C35 H37 3.2584 no .
C36 H15B 3.4762 no .
C36 H34 3.2526 no .
C37 H15B 2.7558 no .
C37 H33 3.2700 no .
C37 H35 3.2624 no .
C38 H44A 2.8499 no .
C38 H44B 2.8530 no .
C38 H44C 3.3645 no .
C38 H47A 2.8485 no .
C38 H47B 2.8479 no .
C38 H47C 3.3743 no .
C39 H43A 3.0510 no .
C39 H43B 2.7255 no .
C39 H43C 3.3212 no .
C39 H45A 3.2072 no .
C39 H45B 3.2524 no .
C39 H45C 2.6751 no .
C40 H44A 3.2668 no .
C40 H44B 3.1985 no .
C40 H44C 2.6880 no .
C40 H46A 2.8558 no .
C40 H46B 2.8561 no .
C40 H46C 3.3588 no .
C41 H45A 2.8786 no .
C41 H45B 2.8783 no .
C41 H45C 3.3735 no .
C41 H47A 3.2118 no .
C41 H47B 3.2820 no .
C41 H47C 2.7189 no .
C42 H43A 3.0146 no .
C42 H43B 3.3426 no .
C42 H43C 2.7216 no .
C42 H46A 3.2297 no .
C42 H46B 3.2263 no .
C42 H46C 2.6695 no .
C43 H44A 3.1463 no .
C43 H44B 3.1620 no .
C43 H47A 3.1040 no .
C43 H47B 3.0991 no .
C44 H43A 3.5245 no .
C44 H43B 2.8637 no .
C44 H45C 2.7397 no .
C44 H54B 3.2284 no .
C45 H44C 2.7453 no .
C45 H46A 3.1923 no .
C45 H46B 3.1726 no .
C46 H45A 3.1994 no .
C46 H45B 3.1784 no .
C46 H47C 2.8091 no .
C47 H43A 3.4203 no .
C47 H43C 2.8367 no .
C47 H46C 2.7874 no .
C47 H48A 3.3033 no .
C47 H48B 3.4994 no .
C48 H47B 3.2275 no .
C48 H47C 3.4999 no .
C49 H50A 3.0655 no .
C49 H50B 3.0983 no .
C49 H56 3.1014 no .
C50 H49B 2.8565 no .
C50 H52A 3.3972 no .
C50 H52B 2.7049 no .
C50 H56 3.1086 no .
C51 H62 3.1124 no .
C52 H50A 2.7101 no .
C52 H50B 3.4025 no .
C52 H53A 2.9278 no .
C52 H53B 3.1551 no .
C52 H62 2.6960 no .
C53 H52A 3.0953 no .
C53 H52B 2.9328 no .
C53 H66 3.5476 no .
C54 H44A 3.4530 no .
C54 H66 3.2376 no .
C55 H49A 2.8005 no .
C55 H49B 3.3912 no .
C55 H50B 2.9399 no .
C55 H51A 3.0040 no .
C55 H57 3.2704 no .
C55 H59 3.2711 no .
C56 H49A 3.0532 no .
C56 H49B 3.5147 no .
C56 H50B 2.9650 no .
C56 H51A 3.5711 no .
C56 H58 3.2664 no .
C56 H60 3.2652 no .
C57 H59 3.2470 no .
C58 H56 3.2636 no .
C58 H60 3.2551 no .
C59 H57 3.2464 no .
C60 H51A 3.5639 no .
C60 H56 3.2664 no .
C60 H58 3.2585 no .
C61 H51A 3.1224 no .
C61 H52A 2.9479 no .
C61 H53B 2.9614 no .
C61 H54A 3.3965 no .
C61 H60 3.2174 no .
C61 H63 3.2724 no .
C61 H65 3.2782 no .
C62 H51A 3.0382 no .
C62 H52A 2.8042 no .
C62 H64 3.2685 no .
C62 H66 3.2629 no .
C63 H65 3.2456 no .
C64 H62 3.2645 no .
C64 H66 3.2690 no .
C65 H63 3.2454 no .
C66 H54A 3.2276 no .
C66 H60 2.9297 no .
C66 H62 3.2629 no .
C66 H64 3.2730 no .
C67 H43B 3.1834 no .
C67 H43C 2.9221 no .
C67 H47B 3.2482 no .
C67 H48A 2.7288 no .
C67 H52B 3.4146 no .
C67 H53A 2.8600 no .
C67 H70 3.5180 no .
C67 H74 3.5360 no .
C68 H43B 3.3919 no .
C68 H43C 3.0134 no .
C68 H48A 3.0301 no .
C68 H50A 3.1426 no .
C68 H52B 2.8412 no .
C68 H53A 2.9423 no .
C68 H70 2.6545 no .
C68 H74 2.6455 no .
C69 H50A 3.0226 no .
C69 H52B 2.7372 no .
C69 H71 3.2747 no .
C69 H73 3.2805 no .
C70 H50A 2.8480 no .
C70 H52B 3.5230 no .
C70 H72 3.2514 no .
C70 H74 3.2556 no .
C71 H73 3.2523 no .
C72 H70 3.2463 no .
C72 H74 3.2551 no .
C73 H71 3.2538 no .
C74 H52B 2.8031 no .
C74 H53A 3.5278 no .
C74 H70 3.2572 no .
C74 H72 3.2563 no .
H6A H7A 3.2377 no .
H6A H7B 2.8046 no .
H6A H10C 3.3657 no .
H6B H7A 2.8084 no .
H6B H7B 3.2238 no .
H6B H10C 3.3595 no .
H6C H10A 3.4337 no .
H6C H10B 3.2743 no .
H6C H10C 2.0365 no .
H7A H8C 3.4147 no .
H7A H17A 2.7850 no .
H7A H17B 2.7628 no .
H7B H8C 3.3377 no .
H7C H8A 3.3618 no .
H7C H8B 3.4037 no .
H7C H8C 2.0570 no .
H7C H17A 3.3379 no .
H8A H9C 2.6082 no .
H8B H9C 2.6096 no .
H9A H10A 3.2335 no .
H9A H10B 2.8822 no .
H9B H10A 2.8858 no .
H9B H10B 3.3598 no .
H9B H11A 2.9633 no .
H10A H11A 2.3944 no .
H10A H12B 3.4094 no .
H11A H12A 2.4779 no .
H11A H12B 2.2889 no .
H11B H12A 2.2789 no .
H11B H12B 2.8559 no .
H12A H13A 3.2138 no .
H12A H13B 3.0218 no .
H12A H19 2.4916 no .
H12B H13A 2.7367 no .
H12B H13B 3.3656 no .
H12B H33 2.9033 no .
H13A H14A 2.8718 no .
H13A H14B 2.4227 no .
H13A H15A 3.5651 no .
H13A H15B 2.4692 no .
H13A H33 2.6949 no .
H13B H14A 2.4225 no .
H13B H14B 2.3095 no .
H13B H15B 3.5689 no .
H13B H19 2.5536 no .
H14A H15A 2.4418 no .
H14A H15B 2.8733 no .
H14A H25 2.6019 no .
H14B H15A 2.3018 no .
H14B H15B 2.4427 no .
H14B H25 3.3661 no .
H15A H16A 2.7870 no .
H15A H25 2.1857 no .
H15B H16A 2.7766 no .
H15B H17B 3.3941 no .
H15B H37 2.7605 no .
H16A H17A 2.4644 no .
H16A H17B 2.2912 no .
H16A H37 3.4189 no .
H16B H17A 2.2917 no .
H16B H17B 2.8581 no .
H16B H29 3.1371 no .
H17B H37 3.0410 no .
H19 H20 2.3394 no .
H20 H21 2.3181 no .
H21 H22 2.3291 no .
H22 H23 2.3347 no .
H23 H29 2.8316 no .
H25 H26 2.3319 no .
H26 H27 2.3100 no .
H27 H28 2.3268 no .
H28 H29 2.3379 no .
H33 H34 2.3368 no .
H34 H35 2.3375 no .
H35 H36 2.3267 no .
H36 H37 2.3438 no .
H43A H44B 3.2322 no .
H43A H47A 3.0998 no .
H43A H47B 3.5388 no .
H43B H44A 2.5707 no .
H43B H44B 2.8567 no .
H43C H47A 2.8383 no .
H43C H47B 2.5252 no .
H44A H45C 3.4261 no .
H44A H54B 2.5852 no .
H44B H45C 3.3340 no .
H44C H45A 3.3544 no .
H44C H45B 3.4170 no .
H44C H45C 2.0603 no .
H44C H54B 3.1590 no .
H45A H46A 3.3084 no .
H45A H46B 2.8638 no .
H45B H46A 2.8625 no .
H45B H46B 3.2509 no .
H46A H47C 3.4476 no .
H46B H47C 3.4525 no .
H46C H47A 3.3759 no .
H46C H47B 3.4835 no .
H46C H47C 2.1310 no .
H46C H48B 3.5941 no .
H47B H48A 2.6196 no .
H47B H48B 3.1414 no .
H47C H48A 3.3265 no .
H47C H48B 3.0573 no .
H48A H49A 2.8366 no .
H48A H49B 2.2707 no .
H48A H50A 3.2771 no .
H48A H70 3.0995 no .
H48B H49A 2.2721 no .
H48B H49B 2.4274 no .
H49A H56 2.9141 no .
H49B H50A 2.8234 no .
H49B H50B 2.7721 no .
H49B H56 3.0168 no .
H50A H51A 2.8649 no .
H50A H51B 2.4201 no .
H50A H52A 3.5623 no .
H50A H52B 2.4689 no .
H50A H70 2.7356 no .
H50B H51A 2.4183 no .
H50B H51B 2.2984 no .
H50B H52B 3.5683 no .
H50B H56 2.5022 no .
H51A H52A 2.4360 no .
H51A H52B 2.8730 no .
H51A H62 2.6759 no .
H51B H52A 2.3028 no .
H51B H52B 2.4365 no .
H51B H62 3.4146 no .
H52A H53A 3.2035 no .
H52A H53B 3.0408 no .
H52A H62 2.1410 no .
H52B H53A 2.6321 no .
H52B H53B 3.2962 no .
H52B H74 2.8470 no .
H53A H54A 2.8387 no .
H53A H54B 2.2559 no .
H53A H74 2.9037 no .
H53B H54A 2.2477 no .
H53B H54B 2.5086 no .
H54A H66 2.8422 no .
H56 H57 2.3321 no .
H57 H58 2.3345 no .
H58 H59 2.3315 no .
H59 H60 2.3244 no .
H60 H66 2.7482 no .
H62 H63 2.3402 no .
H63 H64 2.3282 no .
H64 H65 2.3319 no .
H65 H66 2.3481 no .
H70 H71 2.3295 no .
H71 H72 2.3200 no .
H72 H73 2.3461 no .
H73 H74 2.3240 no .
S1 H65 2.9963 no 4_555
S2 H53B 3.3398 no .
S2 H59 3.2221 no 4_555
S3 H28 3.1648 no 4_554
S4 H22 3.2726 no 4_554
O1 H7A 2.6752 no 4_565
O1 H7B 3.3085 no 2_555
O1 H7C 3.5243 no 4_565
O1 H17A 2.6083 no 4_565
O1 H17B 3.1930 no 4_565
O1 H33 2.6983 no .
O1 H34 2.7153 no .
O1 H51B 3.3289 no 4_565
O1 H52A 2.8338 no 4_565
O1 H62 2.4530 no 4_565
O2 H6B 3.3770 no 4_565
O2 H7A 2.9057 no 4_565
O2 H9A 3.2377 no 3_566
O2 H9C 3.4956 no 3_566
O2 H12A 2.8815 no .
O2 H12B 3.0763 no .
O2 H17B 3.3523 no 4_565
O2 H33 3.1079 no .
O2 H37 3.2677 no 4_565
O2 H63 3.3296 no 2_555
O2 H64 2.9790 no 2_555
O3 H12A 2.4851 no .
O3 H12B 3.2822 no .
O3 H13A 3.2296 no .
O3 H13B 2.6478 no .
O3 H16A 2.6585 no 4_565
O3 H17A 2.8540 no 4_565
O3 H17B 2.6269 no 4_565
O3 H19 2.8118 no .
O3 H37 2.7266 no 4_565
O3 H52A 3.2978 no 4_565
O4 H14B 3.1659 no 4_564
O4 H15A 3.2776 no 4_564
O4 H20 2.6922 no 1_554
O4 H21 2.8114 no 1_554
O4 H47A 3.4826 no 3_665
O4 H47C 3.1742 no 3_665
O4 H49B 2.4753 no .
O4 H50A 2.7620 no .
O4 H50B 2.7245 no .
O4 H70 2.9364 no .
O4 H71 3.5764 no .
O5 H14A 3.3271 no 4_564
O5 H14B 2.7382 no 4_564
O5 H15A 2.2705 no 4_564
O5 H15B 3.5509 no 4_564
O5 H20 2.4380 no 1_554
O5 H21 3.3410 no 1_554
O5 H25 2.6251 no 4_564
O5 H47A 3.5496 no 3_665
O5 H47C 3.1306 no 3_665
O5 H49B 3.5960 no .
O5 H50A 3.3981 no .
O5 H50B 3.2261 no .
O5 H70 3.4537 no .
O5 H71 3.2926 no .
O5 H73 3.0372 no 4_564
O6 H14A 3.5733 no 4_564
O6 H14B 3.5797 no 4_564
O6 H15A 3.1586 no 4_564
O6 H25 2.2172 no 4_564
O6 H26 3.0424 no 4_564
O6 H44B 3.0518 no 2_655
O6 H46C 2.8826 no 3_665
O6 H47C 2.6088 no 3_665
O6 H70 3.2153 no .
O6 H71 2.5906 no .
O6 H73 3.5053 no 4_564
O7 H25 2.8850 no 4_564
O7 H26 3.2163 no 4_564
O7 H44B 2.5338 no 2_655
O7 H44C 3.4363 no 2_655
O7 H46C 2.7593 no 3_665
O7 H47C 2.3704 no 3_665
O7 H48B 3.2357 no 3_665
O7 H70 2.9988 no .
O7 H71 2.6861 no .
O8 H44B 3.2133 no 2_655
O8 H44C 3.4562 no 2_655
O8 H47B 3.3264 no 3_665
O8 H47C 2.6519 no 3_665
O8 H48A 3.5466 no .
O8 H48B 2.8645 no 3_665
O8 H49B 3.3097 no .
O8 H70 2.3376 no .
O8 H71 3.2222 no .
O9 H21 3.0337 no 1_554
O9 H47A 3.2114 no 3_665
O9 H47B 3.1614 no 3_665
O9 H47C 2.6938 no 3_665
O9 H48A 3.1980 no .
O9 H49B 2.2738 no .
O9 H50A 3.3384 no .
O9 H70 2.7451 no .
O10 H44C 3.1519 no .
O10 H45A 2.8859 no .
O10 H45C 2.5221 no .
O10 H47B 2.8607 no 2_645
O10 H48A 3.1774 no 2_645
O10 H48A 2.9949 no 4_555
O10 H48B 3.5136 no 2_645
O10 H48B 2.3457 no 4_555
O10 H49A 3.4782 no 4_555
O10 H49B 2.8664 no 4_555
O10 H70 3.2006 no 2_645
N1 H7A 2.8868 no 4_565
N1 H12A 2.9802 no .
N1 H12B 3.2911 no .
N1 H13A 3.5196 no .
N1 H13B 3.4679 no .
N1 H17A 2.8681 no 4_565
N1 H17B 2.8220 no 4_565
N1 H33 2.8922 no .
N1 H37 3.3777 no 4_565
N1 H52A 3.4762 no 4_565
N1 H62 3.5763 no 4_565
N2 H14B 3.5613 no 4_564
N2 H15A 3.4778 no 4_564
N2 H20 3.4365 no 1_554
N2 H21 3.5553 no 1_554
N2 H25 3.1931 no 4_564
N2 H46C 3.5644 no 3_665
N2 H47A 3.3177 no 3_665
N2 H47B 3.5479 no 3_665
N2 H47C 2.5060 no 3_665
N2 H49B 3.2823 no .
N2 H50A 3.5272 no .
N2 H70 2.7378 no .
N2 H71 3.0137 no .
C1 H34 3.2357 no 2_545
C1 H35 3.2930 no 2_545
C2 H34 3.1100 no 2_545
C5 H35 3.3210 no 2_545
C6 H8A 2.9387 no 2_555
C6 H8B 3.4001 no 2_555
C6 H9C 3.4215 no 2_555
C6 H34 3.5353 no 2_545
C6 H35 3.4128 no 2_545
C7 H34 3.2682 no 2_545
C7 H63 3.0462 no .
C7 H63 3.3004 no 3_565
C8 H6B 3.5044 no 2_545
C8 H6C 2.8997 no 2_545
C8 H33 3.5142 no 2_545
C8 H58 3.2708 no 4_555
C8 H59 3.1472 no 4_555
C9 H11A 3.4686 no 3_566
C9 H64 3.0368 no 4_555
C10 H11A 3.3694 no 3_566
C10 H11B 3.3645 no 3_566
C10 H35 3.4615 no 2_545
C11 H9A 3.4209 no 3_566
C11 H10B 3.1027 no 3_566
C11 H36 3.5305 no 4_565
C11 H65 3.5130 no 4_555
C13 H51B 3.0576 no 4_565
C14 H51B 3.2535 no 4_565
C14 H71 3.3974 no 4_565
C15 H20 3.4218 no 4_564
C16 H52A 3.0894 no .
C16 H52B 3.4857 no .
C16 H53A 3.5773 no .
C16 H53B 3.3490 no .
C16 H74 3.2208 no .
C17 H52A 3.0509 no .
C17 H53B 3.4124 no .
C17 H62 3.5900 no .
C18 H72 3.2838 no 4_565
C19 H36 3.0718 no 4_565
C19 H72 3.0531 no 4_565
C19 H73 3.2684 no 4_565
C20 H15A 3.5891 no 4_565
C20 H36 3.3376 no 4_565
C20 H47A 3.5459 no 3_666
C20 H56 3.1430 no 1_556
C20 H72 3.0195 no 4_565
C20 H73 3.0330 no 4_565
C21 H45B 3.5313 no 4_555
C21 H47A 3.0401 no 3_666
C21 H49B 3.5335 no 1_556
C21 H56 2.8707 no 1_556
C21 H72 3.2079 no 4_565
C22 H45B 3.0810 no 4_555
C22 H56 3.5083 no 1_556
C22 H72 3.4443 no 4_565
C23 H72 3.4750 no 4_565
C24 H74 3.2005 no .
C25 H74 3.0138 no .
C26 H27 3.5938 no 3_666
C26 H43A 2.9604 no 3_666
C26 H43B 3.5913 no 3_666
C26 H46B 3.5744 no 2_655
C26 H46C 3.5281 no 2_655
C26 H74 3.4401 no .
C27 H43A 3.1846 no 3_666
C27 H43B 3.3900 no .
C27 H44A 3.4201 no .
C27 H46A 3.3577 no 4_555
C28 H44A 3.1887 no .
C28 H46A 3.5689 no 4_555
C29 H53A 3.4566 no .
C31 H8A 3.1638 no 2_555
C32 H8A 3.0932 no 2_555
C33 H8A 3.0810 no 2_555
C33 H51B 3.4358 no 4_565
C34 H6A 3.4483 no 2_555
C34 H7B 3.2677 no 2_555
C34 H51A 2.8349 no 4_565
C34 H51B 3.0277 no 4_565
C35 H6A 3.5142 no 2_555
C35 H10B 3.2396 no 2_555
C35 H50B 3.5829 no 4_565
C35 H51A 2.9762 no 4_565
C35 H51B 3.4216 no 4_565
C35 H56 3.5943 no 4_565
C36 H9A 3.1697 no 2_555
C36 H10B 3.1188 no 2_555
C36 H11B 3.5293 no 4_564
C36 H19 3.5012 no 4_564
C37 H9A 3.0087 no 2_555
C37 H12A 3.5271 no 4_564
C37 H19 3.4706 no 4_564
C38 H71 3.3045 no 2_645
C39 H71 3.3199 no 2_645
C42 H72 3.3971 no 2_645
C43 H26 3.3886 no 3_666
C43 H45A 3.4448 no 2_655
C43 H46B 3.5249 no 2_655
C44 H28 3.5259 no .
C44 H48B 2.9954 no 4_555
C44 H49A 3.3620 no 4_555
C45 H21 3.5690 no 4_554
C45 H22 3.1587 no 4_554
C45 H43C 3.1971 no 2_645
C45 H47B 3.5331 no 2_645
C45 H70 3.5564 no 2_645
C46 H26 3.3140 no 2_645
C46 H27 3.4736 no 4_554
C47 H21 3.5543 no 3_666
C47 H45A 3.5958 no 2_655
C47 H72 3.3165 no 2_645
C48 H44C 2.9594 no 4_554
C49 H21 3.3959 no 1_554
C49 H44C 3.1077 no 4_554
C49 H45C 3.4534 no 4_554
C50 H14B 3.1244 no 4_564
C51 H14B 3.2775 no 4_564
C51 H34 3.2365 no 4_564
C51 H35 3.5820 no 4_564
C52 H16B 3.1132 no .
C52 H17A 3.2163 no .
C53 H16B 2.9732 no .
C55 H35 3.3182 no 4_564
C55 H54A 3.5364 no 4_554
C56 H35 2.8550 no 4_564
C56 H36 3.5688 no 4_564
C56 H54A 3.1286 no 4_554
C57 H35 2.8895 no 4_564
C57 H36 3.5127 no 4_564
C57 H54A 2.7615 no 4_554
C57 H66 3.5555 no 4_554
C58 H6C 3.4154 no 3_565
C58 H8B 3.2173 no 4_554
C58 H10C 3.4283 no 3_565
C58 H35 3.3767 no 4_564
C58 H54A 2.8478 no 4_554
C59 H8B 2.9181 no 4_554
C59 H54A 3.2665 no 4_554
C60 H54A 3.5778 no 4_554
C62 H7C 3.2336 no .
C62 H17A 3.2536 no .
C62 H34 3.4257 no 4_564
C63 H6A 3.1089 no 3_565
C63 H7B 3.2821 no 3_565
C63 H7C 2.7600 no .
C63 H8C 3.3217 no .
C64 H6A 3.4755 no 3_565
C64 H8C 3.5197 no .
C64 H9B 3.3485 no 4_554
C64 H9C 3.2059 no 4_554
C64 H58 3.4175 no 4_555
C65 H9B 3.4527 no 4_554
C65 H57 3.3509 no 4_555
C65 H58 3.0341 no 4_555
C66 H57 3.3686 no 4_555
C66 H58 3.1698 no 4_555
C68 H45A 3.5394 no 2_655
C68 H46B 3.5704 no 2_655
C69 H45A 3.4193 no 2_655
C69 H46B 3.0166 no 2_655
C70 H14B 3.5598 no 4_564
C70 H45A 3.1394 no 2_655
C70 H46B 3.5016 no 2_655
C71 H14A 2.9519 no 4_564
C71 H14B 3.1772 no 4_564
C72 H13B 3.5558 no 4_564
C72 H14A 3.0479 no 4_564
C72 H14B 3.5719 no 4_564
C72 H47A 3.0290 no 2_655
C73 H16A 3.4004 no .
C73 H20 3.5617 no 4_564
C73 H46B 3.3309 no 2_655
C73 H47A 3.4871 no 2_655
C74 H16A 3.4691 no .
C74 H16B 3.2492 no .
C74 H46B 2.9030 no 2_655
H6A C34 3.4483 no 2_545
H6A C35 3.5142 no 2_545
H6A C63 3.1089 no 3_565
H6A C64 3.4755 no 3_565
H6A H8A 3.5067 no 2_555
H6A H8B 3.5630 no 2_555
H6A H9C 3.4593 no 2_555
H6A H34 2.9070 no 2_545
H6A H35 3.0405 no 2_545
H6A H63 3.0103 no 3_565
H6B O2 3.3770 no 4_564
H6B C8 3.5044 no 2_555
H6B H8A 2.7223 no 2_555
H6B H8B 3.4391 no 2_555
H6B H9C 2.8403 no 2_555
H6C C8 2.8997 no 2_555
H6C C58 3.4154 no 3_565
H6C H8A 2.3103 no 2_555
H6C H8B 2.7148 no 2_555
H6C H8C 3.2955 no 2_555
H6C H9C 3.4403 no 2_555
H6C H35 3.3771 no 2_545
H6C H58 3.2118 no 3_565
H6C H59 3.5840 no 3_565
H7A O1 2.6752 no 4_564
H7A O2 2.9057 no 4_564
H7A N1 2.8868 no 4_564
H7A H62 3.4271 no .
H7A H63 3.3346 no .
H7A H63 3.2708 no 3_565
H7B O1 3.3085 no 2_545
H7B C34 3.2677 no 2_545
H7B C63 3.2821 no 3_565
H7B H7B 3.3272 no 3_565
H7B H33 3.5202 no 2_545
H7B H34 2.6166 no 2_545
H7B H63 3.1345 no .
H7B H63 2.4982 no 3_565
H7C O1 3.5243 no 4_564
H7C C62 3.2336 no .
H7C C63 2.7600 no .
H7C H62 3.1464 no .
H7C H63 2.2775 no .
H8A C6 2.9387 no 2_545
H8A C31 3.1638 no 2_545
H8A C32 3.0932 no 2_545
H8A C33 3.0810 no 2_545
H8A H6A 3.5067 no 2_545
H8A H6B 2.7223 no 2_545
H8A H6C 2.3103 no 2_545
H8A H10C 3.2935 no 2_545
H8A H33 3.0131 no 2_545
H8A H58 3.5908 no 4_555
H8B C6 3.4001 no 2_545
H8B C58 3.2173 no 4_555
H8B C59 2.9181 no 4_555
H8B H6A 3.5630 no 2_545
H8B H6B 3.4391 no 2_545
H8B H6C 2.7148 no 2_545
H8B H58 2.8403 no 4_555
H8B H59 2.2204 no 4_555
H8C C63 3.3217 no .
H8C C64 3.5197 no .
H8C H6C 3.2955 no 2_545
H8C H33 3.4639 no 2_545
H8C H58 2.9156 no 4_555
H8C H59 3.3555 no 4_555
H8C H63 3.2945 no .
H9A O2 3.2377 no 3_566
H9A C11 3.4209 no 3_566
H9A C36 3.1697 no 2_545
H9A C37 3.0087 no 2_545
H9A H11A 2.8432 no 3_566
H9A H11B 3.3782 no 3_566
H9A H12A 3.1137 no 3_566
H9A H36 3.2811 no 2_545
H9A H37 2.9989 no 2_545
H9A H64 3.2437 no 4_555
H9B C64 3.3485 no 4_555
H9B C65 3.4527 no 4_555
H9B H10A 3.1543 no 3_566
H9B H11A 3.2225 no 3_566
H9B H64 2.7303 no 4_555
H9B H65 2.9381 no 4_555
H9C O2 3.4956 no 3_566
H9C C6 3.4215 no 2_545
H9C C64 3.2059 no 4_555
H9C H6A 3.4593 no 2_545
H9C H6B 2.8403 no 2_545
H9C H6C 3.4403 no 2_545
H9C H64 2.6619 no 4_555
H9C H65 3.5130 no 4_555
H10A H9B 3.1543 no 3_566
H10A H11A 3.0420 no 3_566
H10A H11B 3.4510 no 3_566
H10A H64 3.5646 no 2_555
H10B C11 3.1027 no 3_566
H10B C35 3.2396 no 2_545
H10B C36 3.1188 no 2_545
H10B H11A 2.8125 no 3_566
H10B H11B 2.4906 no 3_566
H10B H35 3.0415 no 2_545
H10B H36 2.8279 no 2_545
H10B H57 3.1588 no 3_565
H10B H65 3.3739 no 2_555
H10C C58 3.4283 no 3_565
H10C H8A 3.2935 no 2_555
H10C H35 3.4901 no 2_545
H10C H58 2.9697 no 3_565
H10C H64 3.4908 no 2_555
H10C H65 3.5345 no 2_555
H11A C9 3.4686 no 3_566
H11A C10 3.3694 no 3_566
H11A H9A 2.8432 no 3_566
H11A H9B 3.2225 no 3_566
H11A H10A 3.0420 no 3_566
H11A H10B 2.8125 no 3_566
H11B C10 3.3645 no 3_566
H11B C36 3.5293 no 4_565
H11B H9A 3.3782 no 3_566
H11B H10A 3.4510 no 3_566
H11B H10B 2.4906 no 3_566
H11B H36 2.7341 no 4_565
H11B H57 3.2695 no 1_556
H11B H65 3.1260 no 4_555
H12A O2 2.8815 no .
H12A O3 2.4851 no .
H12A N1 2.9802 no .
H12A C37 3.5271 no 4_565
H12A H9A 3.1137 no 3_566
H12A H36 3.0701 no 4_565
H12A H37 2.8833 no 4_565
H12B O2 3.0763 no .
H12B O3 3.2822 no .
H12B N1 3.2911 no .
H13A O3 3.2296 no .
H13A N1 3.5196 no .
H13A H51B 2.7190 no 4_565
H13B O3 2.6478 no .
H13B N1 3.4679 no .
H13B C72 3.5558 no 4_565
H13B H51B 2.7955 no 4_565
H13B H72 3.5681 no 4_565
H14A O5 3.3271 no 4_565
H14A O6 3.5733 no 4_565
H14A C71 2.9519 no 4_565
H14A C72 3.0479 no 4_565
H14A H71 2.7135 no 4_565
H14A H72 2.8739 no 4_565
H14B O4 3.1659 no 4_565
H14B O5 2.7382 no 4_565
H14B O6 3.5797 no 4_565
H14B N2 3.5613 no 4_565
H14B C50 3.1244 no 4_565
H14B C51 3.2775 no 4_565
H14B C70 3.5598 no 4_565
H14B C71 3.1772 no 4_565
H14B C72 3.5719 no 4_565
H14B H50A 2.8008 no 4_565
H14B H50B 2.8631 no 4_565
H14B H51B 2.6017 no 4_565
H14B H71 3.1635 no 4_565
H15A O4 3.2776 no 4_565
H15A O5 2.2705 no 4_565
H15A O6 3.1586 no 4_565
H15A N2 3.4778 no 4_565
H15A C20 3.5891 no 4_564
H15A H20 2.7236 no 4_564
H15A H73 2.7631 no .
H15B O5 3.5509 no 4_565
H15B H20 3.2334 no 4_564
H16A O3 2.6585 no 4_564
H16A C73 3.4004 no .
H16A C74 3.4691 no .
H16A H19 3.2317 no 4_564
H16A H52A 3.0998 no .
H16A H52B 3.3787 no .
H16A H73 2.9986 no .
H16A H74 3.1186 no .
H16B C52 3.1132 no .
H16B C53 2.9732 no .
H16B C74 3.2492 no .
H16B H52A 2.6648 no .
H16B H52B 2.7928 no .
H16B H53A 2.5974 no .
H16B H53B 2.5774 no .
H16B H74 2.5984 no .
H17A O1 2.6083 no 4_564
H17A O3 2.8540 no 4_564
H17A N1 2.8681 no 4_564
H17A C52 3.2163 no .
H17A C62 3.2536 no .
H17A H52A 2.2796 no .
H17A H52B 3.5512 no .
H17A H53B 3.1424 no .
H17A H62 2.6089 no .
H17B O1 3.1930 no 4_564
H17B O2 3.3523 no 4_564
H17B O3 2.6269 no 4_564
H17B N1 2.8220 no 4_564
H19 O3 2.8118 no .
H19 C36 3.5012 no 4_565
H19 C37 3.4706 no 4_565
H19 H16A 3.2317 no 4_565
H19 H36 2.9519 no 4_565
H19 H37 2.8969 no 4_565
H19 H72 3.4635 no 4_565
H19 H73 3.1716 no 4_565
H20 O4 2.6922 no 1_556
H20 O5 2.4380 no 1_556
H20 N2 3.4365 no 1_556
H20 C15 3.4218 no 4_565
H20 C73 3.5617 no 4_565
H20 H15A 2.7236 no 4_565
H20 H15B 3.2334 no 4_565
H20 H36 3.3901 no 4_565
H20 H50B 3.1542 no 1_556
H20 H56 3.2298 no 1_556
H20 H72 3.4227 no 4_565
H20 H73 2.7570 no 4_565
H21 O4 2.8114 no 1_556
H21 O5 3.3410 no 1_556
H21 O9 3.0337 no 1_556
H21 N2 3.5553 no 1_556
H21 C45 3.5690 no 4_555
H21 C47 3.5543 no 3_666
H21 C49 3.3959 no 1_556
H21 H45B 3.1918 no 4_555
H21 H45C 3.1429 no 4_555
H21 H47A 2.7738 no 3_666
H21 H49A 3.2563 no 1_556
H21 H49B 2.6753 no 1_556
H21 H56 2.7960 no 1_556
H22 S4 3.2726 no 4_555
H22 C45 3.1587 no 4_555
H22 H45B 2.2828 no 4_555
H22 H45C 3.2622 no 4_555
H25 O5 2.6251 no 4_565
H25 O6 2.2172 no 4_565
H25 O7 2.8850 no 4_565
H25 N2 3.1931 no 4_565
H25 H71 3.1481 no 4_565
H25 H73 3.0814 no .
H25 H74 3.1559 no .
H26 O6 3.0424 no 4_565
H26 O7 3.2163 no 4_565
H26 C43 3.3886 no 3_666
H26 C46 3.3140 no 2_655
H26 H27 2.9335 no 3_666
H26 H43A 2.8048 no 3_666
H26 H43B 3.1131 no 3_666
H26 H44B 2.8936 no 3_666
H26 H46A 3.4036 no 2_655
H26 H46B 3.1558 no 2_655
H26 H46C 2.8536 no 2_655
H27 C26 3.5938 no 3_666
H27 C46 3.4736 no 4_555
H27 H26 2.9335 no 3_666
H27 H27 3.0151 no 3_666
H27 H43A 3.1837 no 3_666
H27 H43B 3.0384 no .
H27 H43B 3.2998 no 3_666
H27 H44A 3.1546 no .
H27 H44B 3.4571 no .
H27 H46A 2.7588 no 4_555
H27 H46B 3.5458 no 4_555
H28 S3 3.1648 no 4_555
H28 C44 3.5259 no .
H28 H44A 2.7147 no .
H28 H46A 3.1821 no 4_555
H28 H54B 3.2323 no .
H29 H53A 3.4229 no .
H29 H53B 3.1550 no .
H33 O1 2.6983 no .
H33 O2 3.1079 no .
H33 N1 2.8922 no .
H33 C8 3.5142 no 2_555
H33 H7B 3.5202 no 2_555
H33 H8A 3.0131 no 2_555
H33 H8C 3.4639 no 2_555
H34 O1 2.7153 no .
H34 C1 3.2357 no 2_555
H34 C2 3.1100 no 2_555
H34 C6 3.5353 no 2_555
H34 C7 3.2682 no 2_555
H34 C51 3.2365 no 4_565
H34 C62 3.4257 no 4_565
H34 H6A 2.9070 no 2_555
H34 H7B 2.6166 no 2_555
H34 H51A 2.5551 no 4_565
H34 H51B 3.0277 no 4_565
H34 H62 2.9306 no 4_565
H34 H63 3.5748 no 4_565
H35 C1 3.2930 no 2_555
H35 C5 3.3210 no 2_555
H35 C6 3.4128 no 2_555
H35 C10 3.4615 no 2_555
H35 C51 3.5820 no 4_565
H35 C55 3.3182 no 4_565
H35 C56 2.8550 no 4_565
H35 C57 2.8895 no 4_565
H35 C58 3.3767 no 4_565
H35 H6A 3.0405 no 2_555
H35 H6C 3.3771 no 2_555
H35 H10B 3.0415 no 2_555
H35 H10C 3.4901 no 2_555
H35 H50B 3.5258 no 4_565
H35 H51A 2.8115 no 4_565
H35 H56 3.1022 no 4_565
H35 H57 3.1517 no 4_565
H36 C11 3.5305 no 4_564
H36 C19 3.0718 no 4_564
H36 C20 3.3376 no 4_564
H36 C56 3.5688 no 4_565
H36 C57 3.5127 no 4_565
H36 H9A 3.2811 no 2_555
H36 H10B 2.8279 no 2_555
H36 H11B 2.7341 no 4_564
H36 H12A 3.0701 no 4_564
H36 H19 2.9519 no 4_564
H36 H20 3.3901 no 4_564
H36 H56 3.2574 no 4_565
H36 H57 3.1488 no 4_565
H37 O2 3.2677 no 4_564
H37 O3 2.7266 no 4_564
H37 N1 3.3777 no 4_564
H37 H9A 2.9989 no 2_555
H37 H12A 2.8833 no 4_564
H37 H19 2.8969 no 4_564
H43A C26 2.9604 no 3_666
H43A C27 3.1846 no 3_666
H43A H26 2.8048 no 3_666
H43A H27 3.1837 no 3_666
H43A H71 3.2177 no 2_645
H43A H72 3.3687 no 2_645
H43B C26 3.5913 no 3_666
H43B C27 3.3900 no .
H43B H26 3.1131 no 3_666
H43B H27 3.0384 no .
H43B H27 3.2998 no 3_666
H43B H46B 3.2482 no 2_655
H43C C45 3.1971 no 2_655
H43C H45A 2.4867 no 2_655
H43C H45B 3.0498 no 2_655
H43C H46A 3.5429 no 2_655
H43C H46B 2.9998 no 2_655
H44A C27 3.4201 no .
H44A C28 3.1887 no .
H44A H27 3.1546 no .
H44A H28 2.7147 no .
H44A H48B 3.4456 no 4_555
H44A H49A 3.4402 no 4_555
H44B O6 3.0518 no 2_645
H44B O7 2.5338 no 2_645
H44B O8 3.2133 no 2_645
H44B H26 2.8936 no 3_666
H44B H27 3.4571 no .
H44B H46C 3.2643 no 4_555
H44B H48B 2.9358 no 4_555
H44B H71 3.2522 no 2_645
H44C O7 3.4363 no 2_645
H44C O8 3.4562 no 2_645
H44C O10 3.1519 no .
H44C C48 2.9594 no 4_555
H44C C49 3.1077 no 4_555
H44C H48B 2.2655 no 4_555
H44C H49A 2.4925 no 4_555
H44C H49B 3.5030 no 4_555
H45A O10 2.8859 no .
H45A C43 3.4448 no 2_645
H45A C47 3.5958 no 2_645
H45A C68 3.5394 no 2_645
H45A C69 3.4193 no 2_645
H45A C70 3.1394 no 2_645
H45A H43C 2.4867 no 2_645
H45A H47A 3.5146 no 2_645
H45A H47B 2.8345 no 2_645
H45A H70 2.8969 no 2_645
H45B C21 3.5313 no 4_554
H45B C22 3.0810 no 4_554
H45B H21 3.1918 no 4_554
H45B H22 2.2828 no 4_554
H45B H43C 3.0498 no 2_645
H45C O10 2.5221 no .
H45C C49 3.4534 no 4_555
H45C H21 3.1429 no 4_554
H45C H22 3.2622 no 4_554
H45C H47B 3.5610 no 2_645
H45C H48B 3.1967 no 4_555
H45C H49A 2.9258 no 4_555
H45C H49B 3.2685 no 4_555
H46A C27 3.3577 no 4_554
H46A C28 3.5689 no 4_554
H46A H26 3.4036 no 2_645
H46A H27 2.7588 no 4_554
H46A H28 3.1821 no 4_554
H46A H43C 3.5429 no 2_645
H46B C26 3.5744 no 2_645
H46B C43 3.5249 no 2_645
H46B C68 3.5704 no 2_645
H46B C69 3.0166 no 2_645
H46B C70 3.5016 no 2_645
H46B C73 3.3309 no 2_645
H46B C74 2.9030 no 2_645
H46B H26 3.1558 no 2_645
H46B H27 3.5458 no 4_554
H46B H43B 3.2482 no 2_645
H46B H43C 2.9998 no 2_645
H46B H74 3.1127 no 2_645
H46C O6 2.8826 no 3_665
H46C O7 2.7593 no 3_665
H46C N2 3.5644 no 3_665
H46C C26 3.5281 no 2_645
H46C H26 2.8536 no 2_645
H46C H44B 3.2643 no 4_554
H47A O4 3.4826 no 3_665
H47A O5 3.5496 no 3_665
H47A O9 3.2114 no 3_665
H47A N2 3.3177 no 3_665
H47A C20 3.5459 no 3_666
H47A C21 3.0401 no 3_666
H47A C72 3.0290 no 2_645
H47A C73 3.4871 no 2_645
H47A H21 2.7738 no 3_666
H47A H45A 3.5146 no 2_655
H47A H72 2.5701 no 2_645
H47A H73 3.3979 no 2_645
H47B O8 3.3264 no 3_665
H47B O9 3.1614 no 3_665
H47B O10 2.8607 no 2_655
H47B N2 3.5479 no 3_665
H47B C45 3.5331 no 2_655
H47B H45A 2.8345 no 2_655
H47B H45C 3.5610 no 2_655
H47C O4 3.1742 no 3_665
H47C O5 3.1306 no 3_665
H47C O6 2.6088 no 3_665
H47C O7 2.3704 no 3_665
H47C O8 2.6519 no 3_665
H47C O9 2.6938 no 3_665
H47C N2 2.5060 no 3_665
H48A O8 3.5466 no .
H48A O9 3.1980 no .
H48A O10 3.1774 no 2_655
H48A O10 2.9949 no 4_554
H48B O7 3.2357 no 3_665
H48B O8 2.8645 no 3_665
H48B O10 3.5136 no 2_655
H48B O10 2.3457 no 4_554
H48B C44 2.9954 no 4_554
H48B H44A 3.4456 no 4_554
H48B H44B 2.9358 no 4_554
H48B H44C 2.2655 no 4_554
H48B H45C 3.1967 no 4_554
H49A O10 3.4782 no 4_554
H49A C44 3.3620 no 4_554
H49A H21 3.2563 no 1_554
H49A H44A 3.4402 no 4_554
H49A H44C 2.4925 no 4_554
H49A H45C 2.9258 no 4_554
H49A H54B 3.2100 no 4_554
H49B O4 2.4753 no .
H49B O5 3.5960 no .
H49B O8 3.3097 no .
H49B O9 2.2738 no .
H49B O10 2.8664 no 4_554
H49B N2 3.2823 no .
H49B C21 3.5335 no 1_554
H49B H21 2.6753 no 1_554
H49B H44C 3.5030 no 4_554
H49B H45C 3.2685 no 4_554
H50A O4 2.7620 no .
H50A O5 3.3981 no .
H50A O9 3.3384 no .
H50A N2 3.5272 no .
H50A H14B 2.8008 no 4_564
H50B O4 2.7245 no .
H50B O5 3.2261 no .
H50B C35 3.5829 no 4_564
H50B H14B 2.8631 no 4_564
H50B H20 3.1542 no 1_554
H50B H35 3.5258 no 4_564
H51A C34 2.8349 no 4_564
H51A C35 2.9762 no 4_564
H51A H34 2.5551 no 4_564
H51A H35 2.8115 no 4_564
H51B O1 3.3289 no 4_564
H51B C13 3.0576 no 4_564
H51B C14 3.2535 no 4_564
H51B C33 3.4358 no 4_564
H51B C34 3.0277 no 4_564
H51B C35 3.4216 no 4_564
H51B H13A 2.7190 no 4_564
H51B H13B 2.7955 no 4_564
H51B H14B 2.6017 no 4_564
H51B H34 3.0277 no 4_564
H52A O1 2.8338 no 4_564
H52A O3 3.2978 no 4_564
H52A N1 3.4762 no 4_564
H52A C16 3.0894 no .
H52A C17 3.0509 no .
H52A H16A 3.0998 no .
H52A H16B 2.6648 no .
H52A H17A 2.2796 no .
H52B C16 3.4857 no .
H52B H16A 3.3787 no .
H52B H16B 2.7928 no .
H52B H17A 3.5512 no .
H53A C16 3.5773 no .
H53A C29 3.4566 no .
H53A H16B 2.5974 no .
H53A H29 3.4229 no .
H53B S2 3.3398 no .
H53B C16 3.3490 no .
H53B C17 3.4124 no .
H53B H16B 2.5774 no .
H53B H17A 3.1424 no .
H53B H29 3.1550 no .
H54A C55 3.5364 no 4_555
H54A C56 3.1286 no 4_555
H54A C57 2.7615 no 4_555
H54A C58 2.8478 no 4_555
H54A C59 3.2665 no 4_555
H54A C60 3.5778 no 4_555
H54A H57 3.0592 no 4_555
H54A H58 3.1942 no 4_555
H54B H28 3.2323 no .
H54B H49A 3.2100 no 4_555
H56 C20 3.1430 no 1_554
H56 C21 2.8707 no 1_554
H56 C22 3.5083 no 1_554
H56 C35 3.5943 no 4_564
H56 H20 3.2298 no 1_554
H56 H21 2.7960 no 1_554
H56 H35 3.1022 no 4_564
H56 H36 3.2574 no 4_564
H57 C65 3.3509 no 4_554
H57 C66 3.3686 no 4_554
H57 H10B 3.1588 no 3_565
H57 H11B 3.2695 no 1_554
H57 H35 3.1517 no 4_564
H57 H36 3.1488 no 4_564
H57 H54A 3.0592 no 4_554
H57 H65 3.0098 no 4_554
H57 H66 3.0640 no 4_554
H58 C8 3.2708 no 4_554
H58 C64 3.4175 no 4_554
H58 C65 3.0341 no 4_554
H58 C66 3.1698 no 4_554
H58 H6C 3.2118 no 3_565
H58 H8A 3.5908 no 4_554
H58 H8B 2.8403 no 4_554
H58 H8C 2.9156 no 4_554
H58 H10C 2.9697 no 3_565
H58 H54A 3.1942 no 4_554
H58 H65 3.2379 no 4_554
H58 H66 3.4712 no 4_554
H59 S2 3.2221 no 4_554
H59 C8 3.1472 no 4_554
H59 H6C 3.5840 no 3_565
H59 H8B 2.2204 no 4_554
H59 H8C 3.3555 no 4_554
H62 O1 2.4530 no 4_564
H62 N1 3.5763 no 4_564
H62 C17 3.5900 no .
H62 H7A 3.4271 no .
H62 H7C 3.1464 no .
H62 H17A 2.6089 no .
H62 H34 2.9306 no 4_564
H63 O2 3.3296 no 2_545
H63 C7 3.0462 no .
H63 C7 3.3004 no 3_565
H63 H6A 3.0103 no 3_565
H63 H7A 3.3346 no .
H63 H7A 3.2708 no 3_565
H63 H7B 3.1345 no .
H63 H7B 2.4982 no 3_565
H63 H7C 2.2775 no .
H63 H8C 3.2945 no .
H63 H34 3.5748 no 4_564
H64 O2 2.9790 no 2_545
H64 C9 3.0368 no 4_554
H64 H9A 3.2437 no 4_554
H64 H9B 2.7303 no 4_554
H64 H9C 2.6619 no 4_554
H64 H10A 3.5646 no 2_545
H64 H10C 3.4908 no 2_545
H65 S1 2.9963 no 4_554
H65 C11 3.5130 no 4_554
H65 H9B 2.9381 no 4_554
H65 H9C 3.5130 no 4_554
H65 H10B 3.3739 no 2_545
H65 H10C 3.5345 no 2_545
H65 H11B 3.1260 no 4_554
H65 H57 3.0098 no 4_555
H65 H58 3.2379 no 4_555
H66 C57 3.5555 no 4_555
H66 H57 3.0640 no 4_555
H66 H58 3.4712 no 4_555
H70 O4 2.9364 no .
H70 O5 3.4537 no .
H70 O6 3.2153 no .
H70 O7 2.9988 no .
H70 O8 2.3376 no .
H70 O9 2.7451 no .
H70 O10 3.2006 no 2_655
H70 N2 2.7378 no .
H70 C45 3.5564 no 2_655
H70 H45A 2.8969 no 2_655
H71 O4 3.5764 no .
H71 O5 3.2926 no .
H71 O6 2.5906 no .
H71 O7 2.6861 no .
H71 O8 3.2222 no .
H71 N2 3.0137 no .
H71 C14 3.3974 no 4_564
H71 C38 3.3045 no 2_655
H71 C39 3.3199 no 2_655
H71 H14A 2.7135 no 4_564
H71 H14B 3.1635 no 4_564
H71 H25 3.1481 no 4_564
H71 H43A 3.2177 no 2_655
H71 H44B 3.2522 no 2_655
H72 C18 3.2838 no 4_564
H72 C19 3.0531 no 4_564
H72 C20 3.0195 no 4_564
H72 C21 3.2079 no 4_564
H72 C22 3.4443 no 4_564
H72 C23 3.4750 no 4_564
H72 C42 3.3971 no 2_655
H72 C47 3.3165 no 2_655
H72 H13B 3.5681 no 4_564
H72 H14A 2.8739 no 4_564
H72 H19 3.4635 no 4_564
H72 H20 3.4227 no 4_564
H72 H43A 3.3687 no 2_655
H72 H47A 2.5701 no 2_655
H73 O5 3.0372 no 4_565
H73 O6 3.5053 no 4_565
H73 C19 3.2684 no 4_564
H73 C20 3.0330 no 4_564
H73 H15A 2.7631 no .
H73 H16A 2.9986 no .
H73 H19 3.1716 no 4_564
H73 H20 2.7570 no 4_564
H73 H25 3.0814 no .
H73 H47A 3.3979 no 2_655
H74 C16 3.2208 no .
H74 C24 3.2005 no .
H74 C25 3.0138 no .
H74 C26 3.4401 no .
H74 H16A 3.1186 no .
H74 H16B 2.5984 no .
H74 H25 3.1559 no .
H74 H46B 3.1127 no 2_655

loop_
_geom_torsion_atom_site_label_1
_geom_torsion_atom_site_label_2
_geom_torsion_atom_site_label_3
_geom_torsion_atom_site_label_4
_geom_torsion
_geom_torsion_publ_flag
S1 Rh1 S2 Ni1 -40.71(5) no
S1 Rh1 S2 C17 -137.43(7) no
S2 Rh1 S1 Ni1 40.86(5) no
S2 Rh1 S1 C11 143.62(9) no
S1 Rh1 C1 C2 -132.2(2) no
S1 Rh1 C1 C5 -13.0(4) no
S1 Rh1 C1 C6 106.8(5) no
C1 Rh1 S1 Ni1 -147.8(3) no
C1 Rh1 S1 C11 -45.0(3) no
S1 Rh1 C2 C1 120.6(3) no
S1 Rh1 C2 C3 4.0(6) no
S1 Rh1 C2 C7 -117.6(4) no
C2 Rh1 S1 Ni1 131.6(4) no
C2 Rh1 S1 C11 -125.7(4) no
S1 Rh1 C3 C2 -178.01(15) no
S1 Rh1 C3 C4 64.2(3) no
S1 Rh1 C3 C8 -58.7(6) no
C3 Rh1 S1 Ni1 134.27(19) no
C3 Rh1 S1 C11 -123.0(2) no
S1 Rh1 C4 C3 -124.5(2) no
S1 Rh1 C4 C5 115.7(2) no
S1 Rh1 C4 C9 -3.7(5) no
C4 Rh1 S1 Ni1 167.51(19) no
C4 Rh1 S1 C11 -89.7(2) no
S1 Rh1 C5 C1 172.71(16) no
S1 Rh1 C5 C4 -72.3(3) no
S1 Rh1 C5 C10 52.7(5) no
C5 Rh1 S1 Ni1 -156.35(19) no
C5 Rh1 S1 C11 -53.6(2) no
C30 Rh1 S1 Ni1 -47.65(19) no
C30 Rh1 S1 C11 55.1(2) no
S2 Rh1 C1 C2 36.1(4) no
S2 Rh1 C1 C5 155.32(10) no
S2 Rh1 C1 C6 -84.9(5) no
C1 Rh1 S2 Ni1 145.6(2) no
C1 Rh1 S2 C17 48.9(2) no
S2 Rh1 C2 C1 -154.23(19) no
S2 Rh1 C2 C3 89.1(3) no
S2 Rh1 C2 C7 -32.5(4) no
C2 Rh1 S2 Ni1 167.18(15) no
C2 Rh1 S2 C17 70.45(16) no
S2 Rh1 C3 C2 -97.4(2) no
S2 Rh1 C3 C4 144.80(17) no
S2 Rh1 C3 C8 21.9(5) no
C3 Rh1 S2 Ni1 -153.99(17) no
C3 Rh1 S2 C17 109.29(17) no
S2 Rh1 C4 C3 -45.5(3) no
S2 Rh1 C4 C5 -165.27(12) no
S2 Rh1 C4 C9 75.3(5) no
C4 Rh1 S2 Ni1 -128.1(2) no
C4 Rh1 S2 C17 135.2(2) no
C30 Rh1 S2 Ni1 54.15(16) no
C30 Rh1 S2 C17 -42.58(16) no
C1 Rh1 C2 C1 0.0(3) no
C1 Rh1 C2 C3 -116.7(5) no
C1 Rh1 C2 C7 121.8(6) no
C2 Rh1 C1 C2 0.0(3) no
C2 Rh1 C1 C5 119.2(4) no
C2 Rh1 C1 C6 -121.0(7) no
C1 Rh1 C3 C2 37.7(3) no
C1 Rh1 C3 C4 -80.0(3) no
C1 Rh1 C3 C8 157.1(6) no
C3 Rh1 C1 C2 -38.4(3) no
C3 Rh1 C1 C5 80.8(3) no
C3 Rh1 C1 C6 -159.4(6) no
C1 Rh1 C4 C3 80.3(3) no
C1 Rh1 C4 C5 -39.4(3) no
C1 Rh1 C4 C9 -158.9(6) no
C4 Rh1 C1 C2 -80.4(3) no
C4 Rh1 C1 C5 38.8(3) no
C4 Rh1 C1 C6 158.6(6) no
C1 Rh1 C5 C1 0.0(3) no
C1 Rh1 C5 C4 115.0(5) no
C1 Rh1 C5 C10 -120.0(7) no
C5 Rh1 C1 C2 -119.2(4) no
C5 Rh1 C1 C5 0.0(3) no
C5 Rh1 C1 C6 119.8(6) no
C30 Rh1 C1 C2 126.8(3) no
C30 Rh1 C1 C5 -114.0(3) no
C30 Rh1 C1 C6 5.8(5) no
C2 Rh1 C3 C2 -0.0(3) no
C2 Rh1 C3 C4 -117.8(4) no
C2 Rh1 C3 C8 119.3(7) no
C3 Rh1 C2 C1 116.7(5) no
C3 Rh1 C2 C3 0.0(3) no
C3 Rh1 C2 C7 -121.6(6) no
C2 Rh1 C4 C3 37.9(3) no
C2 Rh1 C4 C5 -81.8(3) no
C2 Rh1 C4 C9 158.7(6) no
C4 Rh1 C2 C1 79.8(3) no
C4 Rh1 C2 C3 -36.9(3) no
C4 Rh1 C2 C7 -158.4(5) no
C2 Rh1 C5 C1 -36.3(3) no
C2 Rh1 C5 C4 78.8(3) no
C2 Rh1 C5 C10 -156.3(6) no
C5 Rh1 C2 C1 37.2(3) no
C5 Rh1 C2 C3 -79.5(3) no
C5 Rh1 C2 C7 159.0(5) no
C30 Rh1 C2 C1 -60.2(4) no
C30 Rh1 C2 C3 -176.9(3) no
C30 Rh1 C2 C7 61.6(5) no
C3 Rh1 C4 C3 -0.0(3) no
C3 Rh1 C4 C5 -119.7(4) no
C3 Rh1 C4 C9 120.8(7) no
C4 Rh1 C3 C2 117.8(4) no
C4 Rh1 C3 C4 0.0(3) no
C4 Rh1 C3 C8 -122.9(7) no
C3 Rh1 C5 C1 -79.1(3) no
C3 Rh1 C5 C4 35.9(3) no
C3 Rh1 C5 C10 160.8(6) no
C5 Rh1 C3 C2 81.2(3) no
C5 Rh1 C3 C4 -36.6(3) no
C5 Rh1 C3 C8 -159.5(6) no
C30 Rh1 C3 C2 5.9(7) no
C30 Rh1 C3 C4 -111.8(5) no
C30 Rh1 C3 C8 125.3(5) no
C4 Rh1 C5 C1 -115.0(5) no
C4 Rh1 C5 C4 -0.0(3) no
C4 Rh1 C5 C10 124.9(7) no
C5 Rh1 C4 C3 119.7(5) no
C5 Rh1 C4 C5 -0.0(3) no
C5 Rh1 C4 C9 -119.5(7) no
C30 Rh1 C4 C3 130.7(4) no
C30 Rh1 C4 C5 11.0(5) no
C30 Rh1 C4 C9 -108.5(5) no
C30 Rh1 C5 C1 71.7(3) no
C30 Rh1 C5 C4 -173.3(3) no
C30 Rh1 C5 C10 -48.3(5) no
S3 Rh2 S4 Ni2 -39.76(6) no
S3 Rh2 S4 C54 -142.27(10) no
S4 Rh2 S3 Ni2 39.41(5) no
S4 Rh2 S3 C48 137.37(9) no
S3 Rh2 C38 C39 -138.23(18) no
S3 Rh2 C38 C42 -19.9(4) no
S3 Rh2 C38 C43 99.0(5) no
C38 Rh2 S3 Ni2 -145.7(3) no
C38 Rh2 S3 C48 -47.7(3) no
S3 Rh2 C39 C38 102.6(4) no
S3 Rh2 C39 C40 -15.1(6) no
S3 Rh2 C39 C44 -136.8(4) no
C39 Rh2 S3 Ni2 144.8(4) no
C39 Rh2 S3 C48 -117.2(4) no
S3 Rh2 C40 C39 172.74(17) no
S3 Rh2 C40 C41 54.6(3) no
S3 Rh2 C40 C45 -68.5(7) no
C40 Rh2 S3 Ni2 134.5(2) no
C40 Rh2 S3 C48 -127.6(3) no
S3 Rh2 C41 C40 -133.1(3) no
S3 Rh2 C41 C42 107.6(3) no
S3 Rh2 C41 C46 -10.7(5) no
C41 Rh2 S3 Ni2 163.83(19) no
C41 Rh2 S3 C48 -98.2(2) no
S3 Rh2 C42 C38 167.14(18) no
S3 Rh2 C42 C41 -77.7(3) no
S3 Rh2 C42 C47 47.0(5) no
C42 Rh2 S3 Ni2 -158.33(18) no
C42 Rh2 S3 C48 -60.4(2) no
C67 Rh2 S3 Ni2 -53.83(19) no
C67 Rh2 S3 C48 44.1(2) no
S4 Rh2 C38 C39 34.0(4) no
S4 Rh2 C38 C42 152.36(13) no
S4 Rh2 C38 C43 -88.8(5) no
C38 Rh2 S4 Ni2 145.3(3) no
C38 Rh2 S4 C54 42.8(3) no
S4 Rh2 C39 C38 -157.87(19) no
S4 Rh2 C39 C40 84.4(3) no
S4 Rh2 C39 C44 -37.3(5) no
C39 Rh2 S4 Ni2 166.14(19) no
C39 Rh2 S4 C54 63.6(2) no
S4 Rh2 C40 C39 -104.2(3) no
S4 Rh2 C40 C41 137.7(2) no
S4 Rh2 C40 C45 14.6(7) no
C40 Rh2 S4 Ni2 -155.2(3) no
C40 Rh2 S4 C54 102.3(3) no
S4 Rh2 C41 C40 -53.6(4) no
S4 Rh2 C41 C42 -172.99(14) no
S4 Rh2 C41 C46 68.7(6) no
C41 Rh2 S4 Ni2 -125.9(3) no
C41 Rh2 S4 C54 131.6(3) no
C67 Rh2 S4 Ni2 49.93(18) no
C67 Rh2 S4 C54 -52.58(19) no
C38 Rh2 C39 C38 -0.0(3) no
C38 Rh2 C39 C40 -117.7(5) no
C38 Rh2 C39 C44 120.6(7) no
C39 Rh2 C38 C39 0.0(3) no
C39 Rh2 C38 C42 118.4(5) no
C39 Rh2 C38 C43 -122.8(7) no
C38 Rh2 C40 C39 37.2(3) no
C38 Rh2 C40 C41 -80.9(3) no
C38 Rh2 C40 C45 156.0(8) no
C40 Rh2 C38 C39 -37.8(3) no
C40 Rh2 C38 C42 80.6(4) no
C40 Rh2 C38 C43 -160.5(6) no
C38 Rh2 C41 C40 80.2(3) no
C38 Rh2 C41 C42 -39.2(3) no
C38 Rh2 C41 C46 -157.4(6) no
C41 Rh2 C38 C39 -79.1(4) no
C41 Rh2 C38 C42 39.2(3) no
C41 Rh2 C38 C43 158.1(6) no
C38 Rh2 C42 C38 0.0(3) no
C38 Rh2 C42 C41 115.1(5) no
C38 Rh2 C42 C47 -120.2(7) no
C42 Rh2 C38 C39 -118.4(5) no
C42 Rh2 C38 C42 0.0(3) no
C42 Rh2 C38 C43 118.9(7) no
C67 Rh2 C38 C39 130.2(3) no
C67 Rh2 C38 C42 -111.5(3) no
C67 Rh2 C38 C43 7.4(5) no
C39 Rh2 C40 C39 -0.0(3) no
C39 Rh2 C40 C41 -118.1(5) no
C39 Rh2 C40 C45 118.8(9) no
C40 Rh2 C39 C38 117.7(5) no
C40 Rh2 C39 C40 0.0(3) no
C40 Rh2 C39 C44 -121.7(7) no
C39 Rh2 C41 C40 37.8(3) no
C39 Rh2 C41 C42 -81.6(3) no
C39 Rh2 C41 C46 160.2(6) no
C41 Rh2 C39 C38 81.3(3) no
C41 Rh2 C39 C40 -36.4(3) no
C41 Rh2 C39 C44 -158.2(6) no
C39 Rh2 C42 C38 -36.7(3) no
C39 Rh2 C42 C41 78.4(3) no
C39 Rh2 C42 C47 -156.9(6) no
C42 Rh2 C39 C38 37.7(3) no
C42 Rh2 C39 C40 -80.0(3) no
C42 Rh2 C39 C44 158.3(6) no
C67 Rh2 C39 C38 -56.8(4) no
C67 Rh2 C39 C40 -174.5(3) no
C67 Rh2 C39 C44 63.7(5) no
C40 Rh2 C41 C40 -0.0(3) no
C40 Rh2 C41 C42 -119.3(5) no
C40 Rh2 C41 C46 122.4(7) no
C41 Rh2 C40 C39 118.1(5) no
C41 Rh2 C40 C41 -0.0(3) no
C41 Rh2 C40 C45 -123.1(9) no
C40 Rh2 C42 C38 -79.5(4) no
C40 Rh2 C42 C41 35.6(3) no
C40 Rh2 C42 C47 160.3(6) no
C42 Rh2 C40 C39 80.7(3) no
C42 Rh2 C40 C41 -37.5(3) no
C42 Rh2 C40 C45 -160.5(8) no
C67 Rh2 C40 C39 10.7(8) no
C67 Rh2 C40 C41 -107.5(7) no
C67 Rh2 C40 C45 129.5(6) no
C41 Rh2 C42 C38 -115.1(5) no
C41 Rh2 C42 C41 0.0(4) no
C41 Rh2 C42 C47 124.7(7) no
C42 Rh2 C41 C40 119.3(5) no
C42 Rh2 C41 C42 0.0(3) no
C42 Rh2 C41 C46 -118.3(8) no
C67 Rh2 C41 C40 133.2(4) no
C67 Rh2 C41 C42 13.9(6) no
C67 Rh2 C41 C46 -104.4(5) no
C67 Rh2 C42 C38 73.6(3) no
C67 Rh2 C42 C41 -171.3(3) no
C67 Rh2 C42 C47 -46.6(5) no
S1 Ni1 S2 Rh1 44.21(5) no
S1 Ni1 S2 C17 149.41(7) no
S2 Ni1 S1 Rh1 -44.47(5) no
S2 Ni1 S1 C11 -156.82(7) no
S1 Ni1 P1 C12 -32.17(7) no
S1 Ni1 P1 C13 -149.92(9) no
S1 Ni1 P1 C18 83.31(9) no
P1 Ni1 S1 Rh1 124.62(5) no
P1 Ni1 S1 C11 12.26(7) no
S2 Ni1 P2 C15 135.16(7) no
S2 Ni1 P2 C16 14.82(7) no
S2 Ni1 P2 C24 -100.69(8) no
P2 Ni1 S2 Rh1 -139.09(5) no
P2 Ni1 S2 C17 -33.88(6) no
P1 Ni1 P2 C15 -34.14(8) no
P1 Ni1 P2 C16 -154.47(7) no
P1 Ni1 P2 C24 90.01(8) no
P2 Ni1 P1 C12 150.44(6) no
P2 Ni1 P1 C13 32.68(9) no
P2 Ni1 P1 C18 -94.08(9) no
S3 Ni2 S4 Rh2 43.08(6) no
S3 Ni2 S4 C54 155.69(8) no
S4 Ni2 S3 Rh2 -42.80(6) no
S4 Ni2 S3 C48 -150.02(8) no
S3 Ni2 P3 C49 -12.21(8) no
S3 Ni2 P3 C50 -133.48(9) no
S3 Ni2 P3 C55 103.33(10) no
P3 Ni2 S3 Rh2 139.47(6) no
P3 Ni2 S3 C48 32.25(8) no
S4 Ni2 P4 C52 145.10(8) no
S4 Ni2 P4 C53 30.46(8) no
S4 Ni2 P4 C61 -87.84(9) no
P4 Ni2 S4 Rh2 -126.61(6) no
P4 Ni2 S4 C54 -14.00(8) no
P3 Ni2 P4 C52 -36.36(9) no
P3 Ni2 P4 C53 -151.00(7) no
P3 Ni2 P4 C61 90.70(9) no
P4 Ni2 P3 C49 157.52(8) no
P4 Ni2 P3 C50 36.25(9) no
P4 Ni2 P3 C55 -86.94(10) no
Rh1 S1 C11 C12 -70.4(4) no
Ni1 S1 C11 C12 15.6(4) no
Rh1 S2 C17 C16 133.8(3) no
Ni1 S2 C17 C16 51.9(4) no
Rh2 S3 C48 C49 -135.5(4) no
Ni2 S3 C48 C49 -53.3(5) no
Rh2 S4 C54 C53 75.7(4) no
Ni2 S4 C54 C53 -10.2(5) no
Ni1 P1 C12 C11 49.1(4) no
Ni1 P1 C13 C14 -51.6(4) no
Ni1 P1 C18 C19 -169.1(4) no
Ni1 P1 C18 C23 12.1(5) no
C12 P1 C13 C14 -168.1(3) no
C13 P1 C12 C11 174.7(3) no
C12 P1 C18 C19 -54.5(5) no
C12 P1 C18 C23 126.7(5) no
C18 P1 C12 C11 -73.2(4) no
C13 P1 C18 C19 58.1(5) no
C13 P1 C18 C23 -120.8(5) no
C18 P1 C13 C14 79.8(4) no
Ni1 P2 C15 C14 55.7(4) no
Ni1 P2 C16 C17 13.9(4) no
Ni1 P2 C24 C25 -144.5(4) no
Ni1 P2 C24 C29 37.9(5) no
C15 P2 C16 C17 -112.3(4) no
C16 P2 C15 C14 176.3(4) no
C15 P2 C24 C25 -14.9(6) no
C15 P2 C24 C29 167.5(4) no
C24 P2 C15 C14 -71.9(5) no
C16 P2 C24 C25 98.4(5) no
C16 P2 C24 C29 -79.2(5) no
C24 P2 C16 C17 134.9(4) no
Ni2 P3 C49 C48 -17.9(5) no
Ni2 P3 C50 C51 -54.9(4) no
Ni2 P3 C55 C56 -174.5(4) no
Ni2 P3 C55 C60 2.6(6) no
C49 P3 C50 C51 -178.0(4) no
C50 P3 C49 C48 109.6(5) no
C49 P3 C55 C56 -55.3(5) no
C49 P3 C55 C60 121.8(5) no
C55 P3 C49 C48 -139.7(4) no
C50 P3 C55 C56 56.1(6) no
C50 P3 C55 C60 -126.7(5) no
C55 P3 C50 C51 72.5(5) no
Ni2 P4 C52 C51 55.8(4) no
Ni2 P4 C53 C54 -43.6(4) no
Ni2 P4 C61 C62 -143.2(4) no
Ni2 P4 C61 C66 36.3(5) no
C52 P4 C53 C54 -165.8(4) no
C53 P4 C52 C51 170.0(4) no
C52 P4 C61 C62 -11.7(6) no
C52 P4 C61 C66 167.8(5) no
C61 P4 C52 C51 -76.4(5) no
C53 P4 C61 C62 100.2(5) no
C53 P4 C61 C66 -80.3(5) no
C61 P4 C53 C54 81.3(5) no
O5 O4 O9 O8 45(3) no
O5 O4 O9 N2 19.2(17) no
O9 O4 O5 O6 -24(3) no
O9 O4 O5 N2 -18.1(15) no
O5 O4 N2 O5 0.0(7) no
O5 O4 N2 O6 12(2) no
O5 O4 N2 O8 173.3(9) no
O5 O4 N2 O9 -163.6(14) no
N2 O4 O5 O6 -6.3(11) no
N2 O4 O5 N2 0.0(4) no
O9 O4 N2 O5 163.6(14) no
O9 O4 N2 O6 175.4(13) no
O9 O4 N2 O8 -23.1(13) no
O9 O4 N2 O9 -0.0(6) no
N2 O4 O9 O8 25.7(14) no
N2 O4 O9 N2 -0.0(4) no
O4 O5 O6 O7 12(5) no
O4 O5 O6 N2 7(2) no
O4 O5 N2 O4 0.0(13) no
O4 O5 N2 O6 -171.5(15) no
O4 O5 N2 O7 -174.3(15) no
O4 O5 N2 O9 16.7(15) no
O6 O5 N2 O4 172(2) no
O6 O5 N2 O6 0.0(19) no
O6 O5 N2 O7 -2.7(19) no
O6 O5 N2 O9 -172(2) no
N2 O5 O6 O7 5(4) no
N2 O5 O6 N2 0.0(5) no
O5 O6 O7 O8 -16(6) no
O5 O6 O7 N2 -4(3) no
O5 O6 N2 O4 -10(3) no
O5 O6 N2 O5 -0.0(6) no
O5 O6 N2 O7 176(3) no
O5 O6 N2 O8 -172.6(9) no
O7 O6 N2 O4 174.0(16) no
O7 O6 N2 O5 -176(3) no
O7 O6 N2 O7 -0.0(11) no
O7 O6 N2 O8 11(3) no
N2 O6 O7 O8 -12(3) no
N2 O6 O7 N2 -0.0(4) no
O6 O7 O8 O9 29(4) no
O6 O7 O8 N2 13(4) no
O6 O7 N2 O5 4(4) no
O6 O7 N2 O6 -0(3) no
O6 O7 N2 O8 -168(3) no
O6 O7 N2 O9 173(3) no
O8 O7 N2 O5 172.8(11) no
O8 O7 N2 O6 168.4(14) no
O8 O7 N2 O8 -0.0(8) no
O8 O7 N2 O9 -18.8(12) no
N2 O7 O8 O9 16.2(10) no
N2 O7 O8 N2 -0.0(4) no
O7 O8 O9 O4 -38.0(18) no
O7 O8 O9 N2 -15.1(11) no
O7 O8 N2 O4 -173.8(11) no
O7 O8 N2 O6 -7.4(9) no
O7 O8 N2 O7 0.0(8) no
O7 O8 N2 O9 161.3(12) no
O9 O8 N2 O4 24.9(12) no
O9 O8 N2 O6 -168.7(10) no
O9 O8 N2 O7 -161.3(12) no
O9 O8 N2 O9 0.0(7) no
N2 O8 O9 O4 -22.9(10) no
N2 O8 O9 N2 0.0(4) no
O4 O9 N2 O4 -0.0(11) no
O4 O9 N2 O5 -15.5(13) no
O4 O9 N2 O7 176.3(14) no
O4 O9 N2 O8 155.0(14) no
O8 O9 N2 O4 -155.0(12) no
O8 O9 N2 O5 -170.5(12) no
O8 O9 N2 O7 21.3(13) no
O8 O9 N2 O8 0.0(10) no
Rh1 C1 C2 Rh1 0.000(11) no
Rh1 C1 C2 C3 63.2(3) no
Rh1 C1 C2 C7 -122.8(5) no
Rh1 C1 C5 Rh1 0.0 no
Rh1 C1 C5 C4 -65.1(3) no
Rh1 C1 C5 C10 121.7(5) no
C2 C1 C5 Rh1 60.4(4) no
C2 C1 C5 C4 -4.7(6) no
C2 C1 C5 C10 -177.9(4) no
C5 C1 C2 Rh1 -59.5(4) no
C5 C1 C2 C3 3.6(6) no
C5 C1 C2 C7 177.7(4) no
C6 C1 C2 Rh1 122.4(6) no
C6 C1 C2 C3 -174.5(5) no
C6 C1 C2 C7 -0.4(8) no
C6 C1 C5 Rh1 -121.5(6) no
C6 C1 C5 C4 173.4(5) no
C6 C1 C5 C10 0.2(8) no
Rh1 C2 C3 Rh1 0.000(13) no
Rh1 C2 C3 C4 61.7(3) no
Rh1 C2 C3 C8 -120.5(5) no
C1 C2 C3 Rh1 -62.8(4) no
C1 C2 C3 C4 -1.2(5) no
C1 C2 C3 C8 176.7(4) no
C7 C2 C3 Rh1 123.1(6) no
C7 C2 C3 C4 -175.3(5) no
C7 C2 C3 C8 2.6(8) no
Rh1 C3 C4 Rh1 -0.0 no
Rh1 C3 C4 C5 58.8(3) no
Rh1 C3 C4 C9 -120.8(5) no
C2 C3 C4 Rh1 -60.6(4) no
C2 C3 C4 C5 -1.8(6) no
C2 C3 C4 C9 178.7(4) no
C8 C3 C4 Rh1 121.6(6) no
C8 C3 C4 C5 -179.6(5) no
C8 C3 C4 C9 0.9(9) no
Rh1 C4 C5 Rh1 -0.0 no
Rh1 C4 C5 C1 64.2(3) no
Rh1 C4 C5 C10 -122.8(5) no
C3 C4 C5 Rh1 -60.3(4) no
C3 C4 C5 C1 4.0(6) no
C3 C4 C5 C10 176.9(5) no
C9 C4 C5 Rh1 119.3(6) no
C9 C4 C5 C1 -176.5(5) no
C9 C4 C5 C10 -3.5(9) no
S1 C11 C12 P1 -41.3(5) no
P1 C13 C14 C15 68.9(5) no
C13 C14 C15 P2 -71.5(6) no
P2 C16 C17 S2 -43.3(5) no
P1 C18 C19 C20 -178.2(4) no
P1 C18 C23 C22 177.8(5) no
C19 C18 C23 C22 -1.1(10) no
C23 C18 C19 C20 0.6(9) no
C18 C19 C20 C21 0.8(10) no
C19 C20 C21 C22 -1.8(11) no
C20 C21 C22 C23 1.3(12) no
C21 C22 C23 C18 0.2(12) no
P2 C24 C25 C26 -178.0(4) no
P2 C24 C29 C28 178.4(5) no
C25 C24 C29 C28 0.7(10) no
C29 C24 C25 C26 -0.4(9) no
C24 C25 C26 C27 -0.3(10) no
C25 C26 C27 C28 0.7(12) no
C26 C27 C28 C29 -0.4(12) no
C27 C28 C29 C24 -0.3(12) no
C31 C32 C33 C34 177.6(4) no
C31 C32 C37 C36 -176.8(4) no
C33 C32 C37 C36 0.9(7) no
C37 C32 C33 C34 -0.1(7) no
C32 C33 C34 C35 -0.5(7) no
C33 C34 C35 C36 0.2(7) no
C34 C35 C36 C37 0.6(8) no
C35 C36 C37 C32 -1.2(8) no
Rh2 C38 C39 Rh2 -0.000(16) no
Rh2 C38 C39 C40 62.8(3) no
Rh2 C38 C39 C44 -122.8(5) no
Rh2 C38 C42 Rh2 0.000(14) no
Rh2 C38 C42 C41 -64.8(3) no
Rh2 C38 C42 C47 121.0(5) no
C39 C38 C42 Rh2 61.1(4) no
C39 C38 C42 C41 -3.7(6) no
C39 C38 C42 C47 -177.9(5) no
C42 C38 C39 Rh2 -60.0(4) no
C42 C38 C39 C40 2.8(6) no
C42 C38 C39 C44 177.3(4) no
C43 C38 C39 Rh2 121.9(6) no
C43 C38 C39 C40 -175.3(5) no
C43 C38 C39 C44 -0.9(9) no
C43 C38 C42 Rh2 -120.7(6) no
C43 C38 C42 C41 174.5(5) no
C43 C38 C42 C47 0.3(9) no
Rh2 C39 C40 Rh2 -0.000(15) no
Rh2 C39 C40 C41 61.3(4) no
Rh2 C39 C40 C45 -122.4(5) no
C38 C39 C40 Rh2 -62.1(4) no
C38 C39 C40 C41 -0.8(6) no
C38 C39 C40 C45 175.6(5) no
C44 C39 C40 Rh2 123.5(6) no
C44 C39 C40 C41 -175.2(5) no
C44 C39 C40 C45 1.2(9) no
Rh2 C40 C41 Rh2 0.000(13) no
Rh2 C40 C41 C42 58.6(4) no
Rh2 C40 C41 C46 -121.7(5) no
C39 C40 C41 Rh2 -60.2(4) no
C39 C40 C41 C42 -1.6(6) no
C39 C40 C41 C46 178.2(5) no
C45 C40 C41 Rh2 123.6(7) no
C45 C40 C41 C42 -177.8(6) no
C45 C40 C41 C46 1.9(10) no
Rh2 C41 C42 Rh2 0.000(16) no
Rh2 C41 C42 C38 64.1(3) no
Rh2 C41 C42 C47 -122.0(5) no
C40 C41 C42 Rh2 -60.8(4) no
C40 C41 C42 C38 3.3(6) no
C40 C41 C42 C47 177.2(5) no
C46 C41 C42 Rh2 119.5(6) no
C46 C41 C42 C38 -176.5(6) no
C46 C41 C42 C47 -2.5(9) no
S3 C48 C49 P3 45.4(6) no
P3 C50 C51 C52 69.6(5) no
C50 C51 C52 P4 -70.8(6) no
P4 C53 C54 S4 34.8(6) no
P3 C55 C56 C57 178.1(5) no
P3 C55 C60 C59 -178.4(5) no
C56 C55 C60 C59 -1.2(10) no
C60 C55 C56 C57 0.9(10) no
C55 C56 C57 C58 -0.2(11) no
C56 C57 C58 C59 -0.2(12) no
C57 C58 C59 C60 -0.0(12) no
C58 C59 C60 C55 0.7(12) no
P4 C61 C62 C63 -179.9(4) no
P4 C61 C66 C65 178.5(4) no
C62 C61 C66 C65 -2.0(10) no
C66 C61 C62 C63 0.6(10) no
C61 C62 C63 C64 1.0(10) no
C62 C63 C64 C65 -1.2(11) no
C63 C64 C65 C66 -0.2(11) no
C64 C65 C66 C61 1.8(10) no
C68 C69 C70 C71 177.9(4) no
C68 C69 C74 C73 -178.0(4) no
C70 C69 C74 C73 0.9(7) no
C74 C69 C70 C71 -1.1(7) no
C69 C70 C71 C72 0.0(7) no
C70 C71 C72 C73 1.2(8) no
C71 C72 C73 C74 -1.4(8) no
C72 C73 C74 C69 0.3(8) no
